data_7045406
loop_
_publ_author_name
'Lin, Hsiu-Jung'
'Lutz, Sean'
'O'Kane, Catherine'
'Zeller, Matthias'
'Chen, Chun-Hsing'
'Al Assil, Talal'
'Lee, Wei-Tsung'

_publ_section_title
;
 Synthesis and characterization of an iron complex bearing a hemilabile
 NNN-pincer for catalytic hydrosilylation of organic carbonyl compounds.
;
_journal_issue 10
_journal_name_full 'Dalton transactions (Cambridge, England : 2003)'
_journal_page_first 3243
_journal_page_last 3247
_journal_paper_doi 10.1039/c7dt04928e
_journal_volume 47
_journal_year 2018
_chemical_formula_moiety 'C45.35 H71.92 Fe1 N6 Si2'
_chemical_formula_sum 'C45.35 H71.92 Fe N6 Si2'
_chemical_formula_weight 813.21
_space_group_IT_number 2
_space_group_name_Hall '-P 1'
_space_group_name_H-M_alt 'P -1'
_symmetry_cell_setting triclinic
_symmetry_space_group_name_Hall '-P 1'
_symmetry_space_group_name_H-M 'P -1'
_atom_sites_solution_hydrogens difmap
_atom_sites_solution_primary other
_audit_creation_date 2016-01-08
_audit_creation_method CRYSTALS_ver_14.61
_audit_update_record
;
2017-01-06 deposited with the CCDC.
2018-01-26 downloaded from the CCDC.
;
_cell_angle_alpha 85.8334(18)
_cell_angle_beta 77.5244(16)
_cell_angle_gamma 72.8578(15)
_cell_formula_units_Z 4
_cell_length_a 13.6609(3)
_cell_length_b 16.2506(5)
_cell_length_c 22.6277(6)
_cell_measurement_reflns_used 9855
_cell_measurement_temperature 100
_cell_measurement_theta_max 30
_cell_measurement_theta_min 3
_cell_volume 4686.6(2)
_computing_cell_refinement 'Apex2 (Bruker AXS, 2006)'
_computing_data_collection 'Apex2 (Bruker AXS, 2006)'
_computing_data_reduction 'USER DEFINED DATA REDUCTION'
_computing_molecular_graphics 'CAMERON (Watkin et al., 1996)'
_computing_publication_material 'CRYSTALS (Betteridge et al., 2003)'
_computing_structure_refinement 'CRYSTALS (Betteridge et al., 2003)'
_computing_structure_solution 'Superflip (Palatinus & Chapuis, 2007)'
_diffrn_ambient_temperature 100
_diffrn_measured_fraction_theta_full 0.995
_diffrn_measured_fraction_theta_max 0.990
_diffrn_measurement_device Area
_diffrn_measurement_device_type 'Bruker Kappa ApexII'
_diffrn_measurement_method '\f & \w scans'
_diffrn_radiation_monochromator graphite
_diffrn_radiation_type 'Mo K\a'
_diffrn_radiation_wavelength 0.71073
_diffrn_reflns_av_R_equivalents 0.048
_diffrn_reflns_limit_h_max 19
_diffrn_reflns_limit_h_min -18
_diffrn_reflns_limit_k_max 22
_diffrn_reflns_limit_k_min -22
_diffrn_reflns_limit_l_max 31
_diffrn_reflns_limit_l_min 0
_diffrn_reflns_number 27191
_diffrn_reflns_theta_full 27.650
_diffrn_reflns_theta_max 30.054
_diffrn_reflns_theta_min 0.922
_diffrn_standards_number 0
_exptl_absorpt_coefficient_mu 0.409
_exptl_absorpt_correction_T_max 0.98
_exptl_absorpt_correction_T_min 0.96
_exptl_absorpt_correction_type multi-scan
_exptl_absorpt_process_details 'SADABS (Siemens, 1996)'
_exptl_crystal_colour yellow
_exptl_crystal_density_diffrn 1.152
_exptl_crystal_density_method 'not measured'
_exptl_crystal_description plate
_exptl_crystal_F_000 1760.002
_exptl_crystal_size_max 0.182
_exptl_crystal_size_mid 0.099
_exptl_crystal_size_min 0.054
_refine_diff_density_max 2.44
_refine_diff_density_min -1.32
_refine_ls_extinction_method None
_refine_ls_goodness_of_fit_ref 0.9991
_refine_ls_hydrogen_treatment mixed
_refine_ls_matrix_type full
_refine_ls_number_parameters 1418
_refine_ls_number_reflns 27096
_refine_ls_number_restraints 645
_refine_ls_R_factor_all 0.1425
_refine_ls_R_factor_gt 0.0831
_refine_ls_shift/su_max 0.0369802
_refine_ls_shift/su_mean 0.0008302
_refine_ls_structure_factor_coef Fsqd
_refine_ls_weighting_details
;
 Method= Modified Sheldrick 
 w=1/[\s^2^(F^2^) + ( 0.12P)^2^ +10.03P] 
 ,where P=(max(Fo^2^,0) + 2Fc^2^)/3 
;
_refine_ls_weighting_scheme calc
_refine_ls_wR_factor_all 0.2633
_refine_ls_wR_factor_gt 0.2007
_refine_ls_wR_factor_ref 0.2620
_reflns_limit_h_max 19
_reflns_limit_h_min -18
_reflns_limit_k_max 22
_reflns_limit_k_min -22
_reflns_limit_l_max 31
_reflns_limit_l_min 0
_reflns_number_gt 15292
_reflns_number_total 27191
_reflns_threshold_expression I>2.0\s(I)
_oxford_diffrn_Wilson_B_factor 0.00
_oxford_diffrn_Wilson_scale 0.00
_oxford_refine_ls_r_factor_ref 0.1423
_oxford_refine_ls_scale 0.048306(8)
_oxford_reflns_number_all 27135
_oxford_reflns_threshold_expression_ref I>-3.0\s(I)
_oxford_structure_analysis_title 'lee_1_0m in P-1'
_cod_data_source_file c7dt04928e2.cif
_cod_data_source_block LEE_1
_cod_depositor_comments
;
The following automatic conversions were performed:

'_atom_sites_solution_primary' value 'Other' changed to 'other'
according to
/home/data/users/saulius/crontab/automatic-downloads/rss-feeds/RSC/lib/dictionaries/cif_core.dic
dictionary named 'cif_core.dic' version 2.4.2 from 2011-04-26.

Automatic conversion script
Id: cif_fix_values 4973 2017-02-22 13:04:09Z antanas 

 Adding full bibliography for 7045406--7045408.cif.
;
_cod_original_cell_volume 4686.59(12)
_cod_original_sg_symbol_H-M 'P -1 '
_cod_original_formula_sum 'C45.35 H71.92 Fe1 N6 Si2'
_cod_database_code 7045406

loop_
_symmetry_equiv_pos_as_xyz
x,y,z
-x,-y,-z

loop_
_atom_site_label
_atom_site_type_symbol
_atom_site_fract_x
_atom_site_fract_y
_atom_site_fract_z
_atom_site_U_iso_or_equiv
_atom_site_occupancy
_atom_site_adp_type
_atom_site_refinement_flags_posn
_atom_site_refinement_flags_adp
_atom_site_refinement_flags_occupancy
_atom_site_disorder_assembly
_atom_site_disorder_group
Fe1 Fe 0.24500(4) 0.65115(3) 0.85624(2) 0.0190 1.0000 Uani . . . . .
Fe2 Fe 0.12145(4) 0.00909(3) 0.65178(2) 0.0188 1.0000 Uani . . . . .
Si1 Si 0.29704(9) 0.51488(7) 0.95518(6) 0.0314 1.0000 Uani . . . . .
Si2 Si 0.16262(8) 0.48653(7) 0.87367(5) 0.0257 1.0000 Uani . . . . .
Si3 Si 0.20457(8) 0.16598(7) 0.60808(5) 0.0268 1.0000 Uani . . . . .
Si4 Si -0.00873(9) 0.16430(8) 0.58907(6) 0.0334 1.0000 Uani . . . . .
N1 N 0.20707(18) 0.77151(14) 0.89628(13) 0.0171 0.9324(17) Uani D U P 1 7
N2 N 0.28404(15) 0.81142(13) 0.89293(13) 0.0162 0.9324(17) Uani D U P 1 7
N3 N 0.34941(16) 0.68591(19) 0.79226(12) 0.0180 0.9324(17) Uani D U P 1 7
N4 N 0.27604(16) 0.62068(15) 0.69484(13) 0.0196 0.9324(17) Uani D U P 1 7
N5 N 0.24594(19) 0.56385(16) 0.66680(14) 0.0210 0.9324(17) Uani D U P 1 7
N6 N 0.2289(2) 0.54854(19) 0.89844(14) 0.0228 1.0000 Uani . . . . .
N7 N 0.2618(2) -0.08193(19) 0.65385(14) 0.0219 1.0000 Uani . . . . .
N8 N 0.3046(2) -0.08349(19) 0.70352(14) 0.0221 1.0000 Uani . . . . .
N9 N 0.0736(2) -0.01939(19) 0.74021(14) 0.0205 1.0000 Uani . . . . .
N10 N -0.1340(2) -0.04123(19) 0.73060(14) 0.0196 1.0000 Uani . . . . .
N11 N -0.2287(2) -0.0281(2) 0.71584(14) 0.0220 1.0000 Uani . . . . .
N12 N 0.1101(2) 0.1154(2) 0.60798(14) 0.0245 1.0000 Uani . . . . .
N101 N 0.0997(10) 0.7444(7) 0.8456(7) 0.0178 0.0676(17) Uani D U P 1 8
N102 N 0.0541(10) 0.7485(8) 0.7969(6) 0.0148 0.0676(17) Uani D U P 1 8
N103 N 0.2839(10) 0.684(2) 0.7576(12) 0.0180 0.0676(17) Uani D U P 1 8
N104 N 0.4939(9) 0.6997(12) 0.7701(9) 0.0196 0.0676(17) Uani D U P 1 8
N105 N 0.5908(11) 0.6869(18) 0.7822(13) 0.0175 0.0676(17) Uani D U P 1 8
C1 C 0.11585(16) 0.83119(13) 0.91764(13) 0.0164 0.9324(17) Uani D U P 1 7
C2 C 0.1348(2) 0.90823(17) 0.92773(16) 0.0200 0.9324(17) Uani D U P 1 7
C3 C 0.2414(2) 0.89332(18) 0.91116(16) 0.0199 0.9324(17) Uani D U P 1 7
C4 C 0.01339(15) 0.81114(13) 0.92306(10) 0.0185 0.9324(17) Uani D U P 1 7
C5 C 0.0054(2) 0.7389(2) 0.96924(16) 0.0232 0.9324(17) Uani D U P 1 7
C6 C -0.0772(2) 0.8925(2) 0.94352(16) 0.0267 0.9324(17) Uani D U P 1 7
C7 C 0.0071(2) 0.7857(2) 0.86054(17) 0.0259 0.9324(17) Uani D . P 1 7
C8 C 0.39102(17) 0.77025(18) 0.86659(14) 0.0187 0.9324(17) Uani D U P 1 7
C9 C 0.4686(2) 0.7925(2) 0.88650(13) 0.0186 0.9324(17) Uani D U P 1 7
C10 C 0.57529(16) 0.76126(18) 0.85765(11) 0.0194 0.9324(17) Uani D U P 1 7
C11 C 0.59945(17) 0.7106(2) 0.80641(14) 0.0206 0.9324(17) Uani D U P 1 7
C12 C 0.52136(16) 0.6877(2) 0.78630(12) 0.0194 0.9324(17) Uani D U P 1 7
C13 C 0.41618(17) 0.7152(2) 0.81787(12) 0.0173 0.9324(17) Uani D U P 1 7
C14 C 0.51871(17) 0.6416(2) 0.73475(12) 0.0203 0.9324(17) Uani D U P 1 7
C15 C 0.59459(18) 0.6043(2) 0.68451(15) 0.0215 0.9324(17) Uani D U P 1 7
C16 C 0.5665(2) 0.5684(2) 0.63915(13) 0.0209 0.9324(17) Uani D U P 1 7
C17 C 0.4606(2) 0.5717(2) 0.64476(14) 0.0207 0.9324(17) Uani D U P 1 7
C18 C 0.38420(17) 0.60991(19) 0.69337(14) 0.0187 0.9324(17) Uani D U P 1 7
C19 C 0.41326(17) 0.6431(2) 0.74028(12) 0.0186 0.9324(17) Uani D U P 1 7
C20 C 0.66143(16) 0.78465(15) 0.88082(10) 0.0233 0.9324(17) Uani D U P 1 7
C21 C 0.6213(2) 0.8331(3) 0.94012(18) 0.0316 0.9324(17) Uani D U P 1 7
C22 C 0.7099(3) 0.8412(2) 0.83343(18) 0.0300 0.9324(17) Uani D U P 1 7
C23 C 0.7445(3) 0.7007(3) 0.89090(17) 0.0332 0.9324(17) Uani D U P 1 7
C24 C 0.6464(3) 0.5307(3) 0.58164(18) 0.0276 1.0000 Uani D . . . .
C25 C 0.6155(6) 0.5860(5) 0.5266(3) 0.0431 0.648(6) Uani . U P 1 5
C26 C 0.7575(5) 0.5335(5) 0.5838(3) 0.0432 0.648(6) Uani . U P 1 5
C27 C 0.6501(5) 0.4387(5) 0.5726(3) 0.0401 0.648(6) Uani . U P 1 5
C28 C 0.1945(2) 0.68935(19) 0.71662(16) 0.0222 0.9324(17) Uani D U P 1 7
C29 C 0.1070(2) 0.6762(2) 0.70394(17) 0.0242 0.9324(17) Uani D U P 1 7
C30 C 0.14227(18) 0.59700(16) 0.67329(14) 0.0219 0.9324(17) Uani D U P 1 7
C31 C 0.07853(19) 0.55199(17) 0.64751(12) 0.0276 0.9324(17) Uani D . P 1 7
C32 C -0.0366(3) 0.5832(3) 0.6791(2) 0.0467 0.9324(17) Uani D U P 1 7
C33 C 0.1171(3) 0.4558(3) 0.6567(2) 0.0548 0.9324(17) Uani D U P 1 7
C34 C 0.0866(4) 0.5767(3) 0.5802(2) 0.0635 0.9324(17) Uani D U P 1 7
C35 C 0.2085(4) 0.5235(3) 1.0318(2) 0.0447 1.0000 Uani . . . . .
C36 C 0.3830(4) 0.5843(3) 0.9567(3) 0.0473 1.0000 Uani . . . . .
C37 C 0.3836(4) 0.4015(3) 0.9456(2) 0.0411 1.0000 Uani . . . . .
C38 C 0.0417(4) 0.5547(3) 0.8488(2) 0.0407 1.0000 Uani . . . . .
C39 C 0.1158(4) 0.4135(3) 0.9342(2) 0.0370 1.0000 Uani . . . . .
C40 C 0.2474(4) 0.4201(3) 0.8082(2) 0.0408 1.0000 Uani . . . . .
C41 C 0.3254(3) -0.1471(2) 0.61916(17) 0.0222 1.0000 Uani . . . . .
C42 C 0.4096(3) -0.1903(2) 0.64626(18) 0.0253 1.0000 Uani . . . . .
C43 C 0.3934(3) -0.1491(2) 0.69949(18) 0.0245 1.0000 Uani . . . . .
C44 C 0.3042(3) -0.1650(2) 0.55899(18) 0.0271 1.0000 Uani . . . . .
C45 C 0.2019(3) -0.1022(3) 0.54775(19) 0.0337 1.0000 Uani . . . . .
C46 C 0.2957(4) -0.2573(3) 0.5593(2) 0.0390 1.0000 Uani . . . . .
C47 C 0.3950(4) -0.1550(3) 0.5091(2) 0.0402 1.0000 Uani . . . . .
C48 C 0.2543(2) -0.0223(2) 0.75013(16) 0.0194 1.0000 Uani . . . . .
C49 C 0.3115(3) 0.0125(2) 0.77996(16) 0.0202 1.0000 Uani . . . . .
C50 C 0.2623(3) 0.0723(2) 0.82711(16) 0.0207 1.0000 Uani . . . . .
C51 C 0.1538(3) 0.0949(2) 0.84486(16) 0.0199 1.0000 Uani . . . . .
C52 C 0.0955(2) 0.0600(2) 0.81511(15) 0.0175 1.0000 Uani . . . . .
C53 C 0.1446(3) 0.0050(2) 0.76654(16) 0.0197 1.0000 Uani . . . . .
C54 C -0.0146(3) 0.0684(2) 0.82279(16) 0.0197 1.0000 Uani . . . . .
C55 C -0.1029(3) 0.1122(2) 0.86460(16) 0.0203 1.0000 Uani . . . . .
C56 C -0.2010(2) 0.1058(2) 0.86213(15) 0.0181 1.0000 Uani . . . . .
C57 C -0.2085(3) 0.0546(2) 0.81687(15) 0.0189 1.0000 Uani . . . . .
C58 C -0.1223(3) 0.0107(2) 0.77474(16) 0.0194 1.0000 Uani . . . . .
C59 C -0.0234(3) 0.0196(2) 0.77670(16) 0.0202 1.0000 Uani . . . . .
C60 C 0.3303(3) 0.1147(2) 0.85338(17) 0.0244 1.0000 Uani . . . . .
C61 C 0.4165(4) 0.0469(3) 0.8776(3) 0.0513 1.0000 Uani . . . . .
C62 C 0.3826(4) 0.1645(3) 0.8030(2) 0.0444 1.0000 Uani . . . . .
C63 C 0.2665(4) 0.1780(4) 0.9040(2) 0.0531 1.0000 Uani . . . . .
C64 C -0.3004(3) 0.1469(2) 0.90848(17) 0.0234 1.0000 Uani . . . . .
C65 C -0.3332(3) 0.0755(3) 0.94873(18) 0.0295 1.0000 Uani . . . . .
C66 C -0.3885(3) 0.1959(3) 0.8757(2) 0.0328 1.0000 Uani . . . . .
C67 C -0.2841(3) 0.2114(3) 0.94864(19) 0.0306 1.0000 Uani . . . . .
C68 C -0.0608(3) -0.1100(2) 0.70057(17) 0.0243 1.0000 Uani . . . . .
C69 C -0.1106(3) -0.1408(2) 0.66479(17) 0.0245 1.0000 Uani . . . . .
C70 C -0.2149(3) -0.0883(2) 0.67581(17) 0.0225 1.0000 Uani . . . . .
C71 C -0.3041(3) -0.0921(3) 0.64728(18) 0.0276 1.0000 Uani . . . . .
C73 C -0.2988(3) -0.1862(3) 0.6396(2) 0.0357 1.0000 Uani . . . . .
C74 C -0.2933(4) -0.0471(3) 0.5857(2) 0.0388 1.0000 Uani . . . . .
C75 C 0.1841(4) 0.2180(3) 0.68218(19) 0.0365 1.0000 Uani . . . . .
C76 C 0.3394(3) 0.0876(3) 0.5925(2) 0.0406 1.0000 Uani . . . . .
C77 C 0.2072(4) 0.2506(3) 0.5470(2) 0.0414 1.0000 Uani . . . . .
C78 C 0.0016(5) 0.1875(5) 0.5055(3) 0.0719 1.0000 Uani . U . . .
C79 C -0.0937(4) 0.0914(4) 0.6066(3) 0.0602 1.0000 Uani . U . . .
C80 C -0.0762(5) 0.2673(5) 0.6290(4) 0.0854 1.0000 Uani . U . . .
C81 C -0.0204(4) 0.3170(4) 0.8203(3) 0.0444 0.822(5) Uani D . P 1 1
C82 C -0.0983(4) 0.3857(3) 0.7943(3) 0.0473 0.822(5) Uani D U P 1 1
C83 C -0.2076(3) 0.3787(3) 0.8154(3) 0.0437 0.822(5) Uani D U P 1 1
C84 C -0.2912(4) 0.4507(4) 0.7950(3) 0.0628 0.822(5) Uani D U P 1 1
C85 C -0.3988(5) 0.4499(4) 0.8271(4) 0.0659 0.822(5) Uani D U P 1 1
C86 C 0.5214(8) 0.3565(6) 0.7053(4) 0.0953 0.694(7) Uani D . P 1 3
C87 C 0.4532(7) 0.3480(6) 0.6674(4) 0.0655 0.694(7) Uani D U P 1 3
C88 C 0.4615(7) 0.2729(6) 0.6421(4) 0.0767 0.694(7) Uani D U P 1 3
C89 C 0.5400(6) 0.2079(7) 0.6564(4) 0.0773 0.694(7) Uani D U P 1 3
C90 C 0.6153(7) 0.1982(6) 0.6935(4) 0.0725 0.694(7) Uani D U P 1 3
C91 C 0.5990(7) 0.2804(6) 0.7140(4) 0.0721 0.694(7) Uani D U P 1 3
C92 C 0.6840(13) 0.2325(15) 0.7136(9) 0.0872 0.306(7) Uani D U P 1 4
C93 C 0.6028(14) 0.2332(11) 0.6788(11) 0.0895 0.306(7) Uani D U P 1 4
C94 C 0.5202(13) 0.3174(10) 0.6825(9) 0.0830 0.306(7) Uani D U P 1 4
C95 C 0.4213(11) 0.3145(15) 0.6677(8) 0.0832 0.306(7) Uani D U P 1 4
C96 C 0.4155(14) 0.3396(14) 0.6044(8) 0.0719 0.306(7) Uani D U P 1 4
C101 C 0.0351(10) 0.8077(8) 0.8831(6) 0.0164 0.0676(17) Uani D U P 1 8
C102 C -0.0504(10) 0.8514(8) 0.8581(7) 0.0212 0.0676(17) Uani D U P 1 8
C103 C -0.0353(11) 0.8127(9) 0.8037(7) 0.0201 0.0676(17) Uani D U P 1 8
C104 C 0.0660(15) 0.8268(12) 0.9391(7) 0.0180 0.0676(17) Uani D U P 1 8
C105 C 0.053(3) 0.759(2) 0.9877(9) 0.0232 0.0676(17) Uani D U P 1 8
C106 C -0.003(2) 0.9157(17) 0.9626(13) 0.0277 0.0676(17) Uani D U P 1 8
C107 C 0.1792(18) 0.829(2) 0.9222(12) 0.0188 0.0676(17) Uani D U P 1 8
C108 C 0.1026(10) 0.6935(17) 0.7465(9) 0.0185 0.0676(17) Uani D U P 1 8
C109 C 0.0420(11) 0.661(2) 0.7174(15) 0.0188 0.0676(17) Uani D U P 1 8
C110 C 0.0880(12) 0.605(2) 0.6677(12) 0.0211 0.0676(17) Uani D U P 1 8
C111 C 0.1964(13) 0.583(2) 0.6483(13) 0.0204 0.0676(17) Uani D U P 1 8
C112 C 0.2579(10) 0.6143(14) 0.6783(8) 0.0194 0.0676(17) Uani D U P 1 8
C113 C 0.2110(9) 0.667(2) 0.7298(11) 0.0192 0.0676(17) Uani D U P 1 8
C114 C 0.3686(9) 0.6026(4) 0.6713(4) 0.0202 0.0676(17) Uani D U P 1 8
C115 C 0.4530(11) 0.5723(5) 0.6242(4) 0.0195 0.0676(17) Uani D U P 1 8
C116 C 0.5503(10) 0.5808(5) 0.6263(6) 0.0209 0.0676(17) Uani D U P 1 8
C117 C 0.5607(9) 0.6206(6) 0.6770(7) 0.0202 0.0676(17) Uani D U P 1 8
C118 C 0.4784(10) 0.6509(5) 0.7241(6) 0.0186 0.0676(17) Uani D U P 1 8
C119 C 0.3801(9) 0.6424(5) 0.7219(5) 0.0185 0.0676(17) Uani D U P 1 8
C120 C 0.0208(15) 0.5671(18) 0.6370(11) 0.0239 0.0676(17) Uani D U P 1 8
C121 C -0.0904(19) 0.582(3) 0.6727(18) 0.0468 0.0676(17) Uani D U P 1 8
C122 C 0.016(4) 0.609(4) 0.5744(15) 0.0634 0.0676(17) Uani D U P 1 8
C123 C 0.072(3) 0.4699(19) 0.631(3) 0.0403 0.0676(17) Uani D U P 1 8
C125 C 0.735(1) 0.4569(9) 0.6029(6) 0.0436 0.352(6) Uani . U P 1 6
C126 C 0.6004(10) 0.4894(9) 0.5390(6) 0.0411 0.352(6) Uani . U P 1 6
C127 C 0.6884(11) 0.6004(9) 0.5506(6) 0.0420 0.352(6) Uani . U P 1 6
C128 C 0.4220(13) 0.767(2) 0.8014(16) 0.0187 0.0676(17) Uani D U P 1 8
C129 C 0.4729(17) 0.7987(18) 0.8362(16) 0.0187 0.0676(17) Uani D U P 1 8
C130 C 0.5767(14) 0.7452(14) 0.8247(10) 0.0184 0.0676(17) Uani D U P 1 8
C131 C 0.6644(17) 0.7446(16) 0.8562(10) 0.0229 0.0676(17) Uani D U P 1 8
C132 C 0.641(3) 0.712(3) 0.9218(12) 0.0331 0.0676(17) Uani D U P 1 8
C133 C 0.7671(16) 0.686(3) 0.8238(16) 0.0352 0.0676(17) Uani D U P 1 8
C134 C 0.668(3) 0.8377(19) 0.858(2) 0.0282 0.0676(17) Uani D U P 1 8
C181 C -0.122(2) 0.3250(12) 0.7933(11) 0.0443 0.178(5) Uani D U P 1 2
C182 C -0.1635(16) 0.4013(13) 0.7559(8) 0.0414 0.178(5) Uani D U P 1 2
C183 C -0.2305(16) 0.4771(11) 0.7937(13) 0.0574 0.178(5) Uani D U P 1 2
C184 C -0.3342(17) 0.468(2) 0.8272(10) 0.0609 0.178(5) Uani D U P 1 2
C185 C -0.393(2) 0.442(2) 0.7870(17) 0.0731 0.178(5) Uani D U P 1 2
C713 C -0.4083(3) -0.0459(3) 0.6866(2) 0.0386 1.0000 Uani . . . . .
H21 H 0.0844 0.9602 0.9430 0.0239 0.9324(17) Uiso R . P 1 7
H31 H 0.2785 0.9341 0.9123 0.0239 0.9324(17) Uiso R . P 1 7
H51 H -0.0595 0.7270 0.9721 0.0285 0.9324(17) Uiso R . P 1 7
H52 H 0.0095 0.7561 1.0076 0.0285 0.9324(17) Uiso R . P 1 7
H53 H 0.0612 0.6886 0.9567 0.0285 0.9324(17) Uiso R . P 1 7
H61 H -0.1419 0.8801 0.9470 0.0322 0.9324(17) Uiso R . P 1 7
H62 H -0.0724 0.9100 0.9817 0.0322 0.9324(17) Uiso R . P 1 7
H63 H -0.0731 0.9374 0.9146 0.0322 0.9324(17) Uiso R . P 1 7
H71 H -0.0571 0.7728 0.8630 0.0310 0.9324(17) Uiso R . P 1 7
H72 H 0.0105 0.8321 0.8329 0.0310 0.9324(17) Uiso R . P 1 7
H73 H 0.0638 0.7365 0.8469 0.0310 0.9324(17) Uiso R . P 1 7
H91 H 0.4501 0.8296 0.9202 0.0226 0.9324(17) Uiso R . P 1 7
H111 H 0.6699 0.6917 0.7848 0.0250 0.9324(17) Uiso R . P 1 7
H151 H 0.6654 0.6031 0.6816 0.0265 0.9324(17) Uiso R . P 1 7
H171 H 0.4411 0.5473 0.6138 0.0258 0.9324(17) Uiso R . P 1 7
H211 H 0.6775 0.8460 0.9522 0.0378 0.9324(17) Uiso R . P 1 7
H212 H 0.5691 0.8851 0.9351 0.0378 0.9324(17) Uiso R . P 1 7
H213 H 0.5922 0.7983 0.9703 0.0378 0.9324(17) Uiso R . P 1 7
H221 H 0.7631 0.8560 0.8475 0.0361 0.9324(17) Uiso R . P 1 7
H222 H 0.6574 0.8921 0.8267 0.0361 0.9324(17) Uiso R . P 1 7
H223 H 0.7394 0.8104 0.7967 0.0361 0.9324(17) Uiso R . P 1 7
H231 H 0.7986 0.7137 0.9053 0.0400 0.9324(17) Uiso R . P 1 7
H232 H 0.7133 0.6657 0.9199 0.0400 0.9324(17) Uiso R . P 1 7
H233 H 0.7731 0.6706 0.8538 0.0400 0.9324(17) Uiso R . P 1 7
H251 H 0.5472 0.5860 0.5234 0.0510 0.648(6) Uiso R . P 1 5
H252 H 0.6162 0.6434 0.5315 0.0510 0.648(6) Uiso R . P 1 5
H253 H 0.6639 0.5627 0.4908 0.0510 0.648(6) Uiso R . P 1 5
H261 H 0.7801 0.5002 0.6172 0.0515 0.648(6) Uiso R . P 1 5
H262 H 0.7564 0.5915 0.5881 0.0515 0.648(6) Uiso R . P 1 5
H263 H 0.8042 0.5109 0.5473 0.0515 0.648(6) Uiso R . P 1 5
H271 H 0.6692 0.4048 0.6065 0.0486 0.648(6) Uiso R . P 1 5
H272 H 0.7003 0.4168 0.5370 0.0486 0.648(6) Uiso R . P 1 5
H273 H 0.5832 0.4365 0.5684 0.0486 0.648(6) Uiso R . P 1 5
H281 H 0.1976 0.7374 0.7369 0.0267 0.9324(17) Uiso R . P 1 7
H291 H 0.0373 0.7125 0.7137 0.0289 0.9324(17) Uiso R . P 1 7
H321 H -0.0760 0.5547 0.6626 0.0569 0.9324(17) Uiso R . P 1 7
H322 H -0.0430 0.5706 0.7212 0.0569 0.9324(17) Uiso R . P 1 7
H323 H -0.0625 0.6436 0.6733 0.0569 0.9324(17) Uiso R . P 1 7
H331 H 0.0762 0.4286 0.6404 0.0654 0.9324(17) Uiso R . P 1 7
H332 H 0.1108 0.4432 0.6988 0.0654 0.9324(17) Uiso R . P 1 7
H333 H 0.1883 0.4353 0.6369 0.0654 0.9324(17) Uiso R . P 1 7
H341 H 0.0469 0.5493 0.5630 0.0777 0.9324(17) Uiso R . P 1 7
H342 H 0.0603 0.6374 0.5760 0.0777 0.9324(17) Uiso R . P 1 7
H343 H 0.1578 0.5583 0.5599 0.0777 0.9324(17) Uiso R . P 1 7
H351 H 0.2485 0.5041 1.0623 0.0547 1.0000 Uiso . . . . .
H352 H 0.1675 0.5816 1.0395 0.0547 1.0000 Uiso . . . . .
H353 H 0.1622 0.4886 1.0335 0.0547 1.0000 Uiso . . . . .
H361 H 0.4208 0.5655 0.9882 0.0571 1.0000 Uiso R . . . .
H362 H 0.3413 0.6423 0.9636 0.0571 1.0000 Uiso R . . . .
H363 H 0.4309 0.5808 0.9189 0.0571 1.0000 Uiso R . . . .
H371 H 0.4193 0.3862 0.9782 0.0493 1.0000 Uiso R . . . .
H372 H 0.4331 0.3970 0.9084 0.0493 1.0000 Uiso R . . . .
H373 H 0.3423 0.3637 0.9452 0.0493 1.0000 Uiso R . . . .
H381 H 0.0074 0.5187 0.8355 0.0491 1.0000 Uiso R . . . .
H382 H -0.0038 0.5885 0.8817 0.0491 1.0000 Uiso R . . . .
H383 H 0.0602 0.5916 0.8164 0.0491 1.0000 Uiso R . . . .
H391 H 0.0802 0.3810 0.9181 0.0448 1.0000 Uiso R . . . .
H392 H 0.0695 0.4471 0.9670 0.0448 1.0000 Uiso R . . . .
H393 H 0.1740 0.3754 0.9480 0.0448 1.0000 Uiso R . . . .
H401 H 0.2101 0.3863 0.7951 0.0492 1.0000 Uiso R . . . .
H402 H 0.3083 0.3833 0.8201 0.0492 1.0000 Uiso R . . . .
H403 H 0.2670 0.4568 0.7761 0.0492 1.0000 Uiso R . . . .
H421 H 0.4663 -0.2385 0.6307 0.0305 1.0000 Uiso R . . . .
H431 H 0.4369 -0.1639 0.7285 0.0296 1.0000 Uiso R . . . .
H451 H 0.1900 -0.1144 0.5099 0.0407 1.0000 Uiso R . . . .
H452 H 0.1457 -0.1081 0.5792 0.0407 1.0000 Uiso R . . . .
H453 H 0.2066 -0.0449 0.5471 0.0407 1.0000 Uiso R . . . .
H461 H 0.2822 -0.2686 0.5217 0.0467 1.0000 Uiso R . . . .
H462 H 0.3598 -0.2967 0.5653 0.0467 1.0000 Uiso R . . . .
H463 H 0.2404 -0.2638 0.5912 0.0467 1.0000 Uiso R . . . .
H471 H 0.3831 -0.1659 0.4709 0.0486 1.0000 Uiso R . . . .
H472 H 0.4582 -0.1949 0.5159 0.0486 1.0000 Uiso R . . . .
H473 H 0.4003 -0.0981 0.5093 0.0486 1.0000 Uiso R . . . .
H491 H 0.3857 -0.0044 0.7683 0.0243 1.0000 Uiso R . . . .
H511 H 0.1192 0.1342 0.8771 0.0239 1.0000 Uiso R . . . .
H551 H -0.0957 0.1464 0.8948 0.0246 1.0000 Uiso R . . . .
H571 H -0.2754 0.0497 0.8151 0.0228 1.0000 Uiso R . . . .
H611 H 0.4573 0.0746 0.8936 0.0619 1.0000 Uiso R . . . .
H612 H 0.3859 0.0141 0.9087 0.0619 1.0000 Uiso R . . . .
H613 H 0.4599 0.0099 0.8457 0.0619 1.0000 Uiso R . . . .
H621 H 0.4248 0.1910 0.8188 0.0539 1.0000 Uiso R . . . .
H622 H 0.3305 0.2075 0.7872 0.0539 1.0000 Uiso R . . . .
H623 H 0.4251 0.1261 0.7717 0.0539 1.0000 Uiso R . . . .
H631 H 0.3117 0.2024 0.9187 0.0646 1.0000 Uiso R . . . .
H632 H 0.2328 0.1485 0.9360 0.0646 1.0000 Uiso R . . . .
H633 H 0.2153 0.2224 0.8886 0.0646 1.0000 Uiso R . . . .
H651 H -0.3950 0.1002 0.9777 0.0356 1.0000 Uiso R . . . .
H652 H -0.2787 0.0456 0.9690 0.0356 1.0000 Uiso R . . . .
H653 H -0.3464 0.0364 0.9243 0.0356 1.0000 Uiso R . . . .
H661 H -0.4500 0.2212 0.9047 0.0399 1.0000 Uiso R . . . .
H662 H -0.3676 0.2397 0.8506 0.0399 1.0000 Uiso R . . . .
H663 H -0.4024 0.1569 0.8515 0.0399 1.0000 Uiso R . . . .
H671 H -0.2132 0.1942 0.9530 0.0371 1.0000 Uiso R . . . .
H672 H -0.2998 0.2670 0.9305 0.0371 1.0000 Uiso R . . . .
H673 H -0.3287 0.2127 0.9873 0.0371 1.0000 Uiso R . . . .
H681 H 0.0104 -0.1320 0.7039 0.0296 1.0000 Uiso R . . . .
H691 H -0.0809 -0.1880 0.6379 0.0294 1.0000 Uiso R . . . .
H731 H -0.3547 -0.1884 0.6216 0.0432 1.0000 Uiso R . . . .
H732 H -0.3045 -0.2140 0.6781 0.0432 1.0000 Uiso R . . . .
H733 H -0.2340 -0.2146 0.6143 0.0432 1.0000 Uiso R . . . .
H741 H -0.3487 -0.0490 0.5671 0.0469 1.0000 Uiso R . . . .
H742 H -0.2964 0.0112 0.5909 0.0469 1.0000 Uiso R . . . .
H743 H -0.2281 -0.0754 0.5607 0.0469 1.0000 Uiso R . . . .
H751 H 0.2372 0.2453 0.6810 0.0445 1.0000 Uiso R . . . .
H752 H 0.1873 0.1755 0.7134 0.0445 1.0000 Uiso R . . . .
H753 H 0.1175 0.2597 0.6899 0.0445 1.0000 Uiso R . . . .
H761 H 0.3899 0.1171 0.5928 0.0489 1.0000 Uiso R . . . .
H762 H 0.3442 0.0438 0.6228 0.0489 1.0000 Uiso R . . . .
H763 H 0.3522 0.0624 0.5539 0.0489 1.0000 Uiso R . . . .
H771 H 0.2602 0.2771 0.5484 0.0513 1.0000 Uiso . . . . .
H772 H 0.1411 0.2936 0.5525 0.0513 1.0000 Uiso . . . . .
H773 H 0.2212 0.2252 0.5082 0.0513 1.0000 Uiso . . . . .
H781 H -0.0662 0.2145 0.4975 0.0892 1.0000 Uiso R . . . .
H782 H 0.0446 0.2247 0.4931 0.0892 1.0000 Uiso R . . . .
H783 H 0.0316 0.1351 0.4837 0.0892 1.0000 Uiso R . . . .
H791 H -0.1592 0.1191 0.5960 0.0679 1.0000 Uiso R . . . .
H792 H -0.1043 0.0781 0.6487 0.0679 1.0000 Uiso R . . . .
H793 H -0.0611 0.0397 0.5843 0.0679 1.0000 Uiso R . . . .
H801 H -0.1414 0.2923 0.6174 0.1113 1.0000 Uiso R . . . .
H802 H -0.0877 0.2572 0.6715 0.1113 1.0000 Uiso R . . . .
H803 H -0.0340 0.3055 0.6187 0.1113 1.0000 Uiso R . . . .
H811 H 0.0475 0.3236 0.8059 0.0530 0.822(5) Uiso R . P 1 1
H812 H -0.0374 0.3206 0.8632 0.0530 0.822(5) Uiso R . P 1 1
H813 H -0.0217 0.2624 0.8086 0.0530 0.822(5) Uiso R . P 1 1
H821 H -0.0964 0.4401 0.8061 0.0569 0.822(5) Uiso R . P 1 1
H822 H -0.0807 0.3819 0.7514 0.0569 0.822(5) Uiso R . P 1 1
H831 H -0.2225 0.3779 0.8584 0.0523 0.822(5) Uiso R . P 1 1
H832 H -0.2102 0.3260 0.8010 0.0523 0.822(5) Uiso R . P 1 1
H841 H -0.2807 0.5039 0.8025 0.0747 0.822(5) Uiso R . P 1 1
H842 H -0.2852 0.4451 0.7528 0.0747 0.822(5) Uiso R . P 1 1
H851 H -0.4492 0.4963 0.8128 0.0786 0.822(5) Uiso R . P 1 1
H852 H -0.4056 0.4558 0.8694 0.0786 0.822(5) Uiso R . P 1 1
H853 H -0.4101 0.3970 0.8196 0.0786 0.822(5) Uiso R . P 1 1
H861 H 0.5160 0.4095 0.7229 0.1055 0.694(7) Uiso R . P 1 3
H871 H 0.4001 0.3980 0.6598 0.0774 0.694(7) Uiso R . P 1 3
H881 H 0.4143 0.2694 0.6177 0.0848 0.694(7) Uiso R . P 1 3
H891 H 0.5443 0.1553 0.6388 0.0855 0.694(7) Uiso R . P 1 3
H901 H 0.6664 0.1468 0.7012 0.0808 0.694(7) Uiso R . P 1 3
H911 H 0.6487 0.2833 0.7368 0.0802 0.694(7) Uiso R . P 1 3
H921 H 0.7298 0.1774 0.7012 0.1069 0.306(7) Uiso R . P 1 4
H922 H 0.7235 0.2723 0.7117 0.1069 0.306(7) Uiso R . P 1 4
H923 H 0.6472 0.2289 0.7540 0.1069 0.306(7) Uiso R . P 1 4
H931 H 0.6401 0.2364 0.6385 0.0961 0.306(7) Uiso R . P 1 4
H932 H 0.5638 0.1930 0.6809 0.0961 0.306(7) Uiso R . P 1 4
H941 H 0.5084 0.3222 0.7252 0.1013 0.306(7) Uiso R . P 1 4
H942 H 0.5516 0.3601 0.6636 0.1013 0.306(7) Uiso R . P 1 4
H951 H 0.3759 0.3679 0.6840 0.1067 0.306(7) Uiso R . P 1 4
H952 H 0.3921 0.2693 0.6837 0.1067 0.306(7) Uiso R . P 1 4
H961 H 0.3489 0.3495 0.5945 0.0974 0.306(7) Uiso R . P 1 4
H962 H 0.4445 0.3849 0.5882 0.0974 0.306(7) Uiso R . P 1 4
H963 H 0.4606 0.2863 0.5879 0.0974 0.306(7) Uiso R . P 1 4
H1021 H -0.1070 0.8989 0.8750 0.0255 0.0676(17) Uiso R . P 1 8
H1031 H -0.0803 0.8289 0.7756 0.0242 0.0676(17) Uiso R . P 1 8
H1051 H 0.0725 0.7719 1.0229 0.0288 0.0676(17) Uiso R . P 1 8
H1052 H -0.0185 0.7591 0.9973 0.0288 0.0676(17) Uiso R . P 1 8
H1053 H 0.0955 0.7042 0.9730 0.0288 0.0676(17) Uiso R . P 1 8
H1061 H 0.0159 0.9278 0.9982 0.0336 0.0676(17) Uiso R . P 1 8
H1062 H 0.0056 0.9585 0.9327 0.0336 0.0676(17) Uiso R . P 1 8
H1063 H -0.0746 0.9157 0.9718 0.0336 0.0676(17) Uiso R . P 1 8
H1071 H 0.2003 0.8408 0.9572 0.0222 0.0676(17) Uiso R . P 1 8
H1072 H 0.1854 0.8728 0.8926 0.0222 0.0676(17) Uiso R . P 1 8
H1073 H 0.2226 0.7749 0.9063 0.0222 0.0676(17) Uiso R . P 1 8
H1091 H -0.0316 0.6763 0.7315 0.0228 0.0676(17) Uiso R . P 1 8
H1111 H 0.2293 0.5483 0.6136 0.0248 0.0676(17) Uiso R . P 1 8
H1151 H 0.4451 0.5382 0.5942 0.0261 0.0676(17) Uiso R . P 1 8
H1171 H 0.6266 0.6296 0.6762 0.0255 0.0676(17) Uiso R . P 1 8
H1211 H -0.1278 0.5573 0.6515 0.0568 0.0676(17) Uiso R . P 1 8
H1212 H -0.0899 0.5555 0.7116 0.0568 0.0676(17) Uiso R . P 1 8
H1213 H -0.1234 0.6419 0.6770 0.0568 0.0676(17) Uiso R . P 1 8
H1221 H -0.0248 0.5860 0.5549 0.0775 0.0676(17) Uiso R . P 1 8
H1222 H -0.0134 0.6695 0.5782 0.0775 0.0676(17) Uiso R . P 1 8
H1223 H 0.0855 0.5968 0.5510 0.0775 0.0676(17) Uiso R . P 1 8
H1231 H 0.0322 0.4452 0.6119 0.0482 0.0676(17) Uiso R . P 1 8
H1232 H 0.0745 0.4452 0.6702 0.0482 0.0676(17) Uiso R . P 1 8
H1233 H 0.1412 0.4589 0.6075 0.0482 0.0676(17) Uiso R . P 1 8
H1251 H 0.7652 0.4793 0.6296 0.0529 0.352(6) Uiso R . P 1 6
H1252 H 0.7868 0.4324 0.5688 0.0529 0.352(6) Uiso R . P 1 6
H1253 H 0.7053 0.4138 0.6234 0.0529 0.352(6) Uiso R . P 1 6
H1261 H 0.5463 0.5325 0.5248 0.0498 0.352(6) Uiso R . P 1 6
H1262 H 0.6540 0.4646 0.5056 0.0498 0.352(6) Uiso R . P 1 6
H1263 H 0.5725 0.4460 0.5602 0.0498 0.352(6) Uiso R . P 1 6
H1271 H 0.6334 0.6445 0.5381 0.0523 0.352(6) Uiso R . P 1 6
H1272 H 0.7174 0.6234 0.5778 0.0523 0.352(6) Uiso R . P 1 6
H1273 H 0.7411 0.5779 0.5162 0.0523 0.352(6) Uiso R . P 1 6
H1281 H 0.3499 0.7875 0.7998 0.0225 0.0676(17) Uiso R . P 1 8
H1291 H 0.4445 0.8470 0.8622 0.0229 0.0676(17) Uiso R . P 1 8
H1321 H 0.6961 0.7118 0.9412 0.0396 0.0676(17) Uiso R . P 1 8
H1322 H 0.5768 0.7478 0.9433 0.0396 0.0676(17) Uiso R . P 1 8
H1323 H 0.6361 0.6548 0.9210 0.0396 0.0676(17) Uiso R . P 1 8
H1331 H 0.8209 0.6862 0.8442 0.0423 0.0676(17) Uiso R . P 1 8
H1332 H 0.7828 0.7066 0.7835 0.0423 0.0676(17) Uiso R . P 1 8
H1333 H 0.7624 0.6289 0.8230 0.0423 0.0676(17) Uiso R . P 1 8
H1341 H 0.7224 0.8390 0.8780 0.0336 0.0676(17) Uiso R . P 1 8
H1342 H 0.6030 0.8718 0.8799 0.0336 0.0676(17) Uiso R . P 1 8
H1343 H 0.6814 0.8600 0.8182 0.0336 0.0676(17) Uiso R . P 1 8
H1811 H -0.0807 0.2775 0.7682 0.0542 0.178(5) Uiso R . P 1 2
H1812 H -0.0792 0.3395 0.8167 0.0542 0.178(5) Uiso R . P 1 2
H1813 H -0.1782 0.3100 0.8195 0.0542 0.178(5) Uiso R . P 1 2
H1821 H -0.1065 0.4158 0.7297 0.0509 0.178(5) Uiso R . P 1 2
H1822 H -0.2055 0.3862 0.7324 0.0509 0.178(5) Uiso R . P 1 2
H1831 H -0.1921 0.4856 0.8219 0.0684 0.178(5) Uiso R . P 1 2
H1832 H -0.2437 0.5261 0.7679 0.0684 0.178(5) Uiso R . P 1 2
H1841 H -0.3748 0.5213 0.8464 0.0703 0.178(5) Uiso R . P 1 2
H1842 H -0.3217 0.4245 0.8570 0.0703 0.178(5) Uiso R . P 1 2
H1851 H -0.4574 0.4361 0.8099 0.0877 0.178(5) Uiso R . P 1 2
H1852 H -0.4058 0.4859 0.7572 0.0877 0.178(5) Uiso R . P 1 2
H1853 H -0.3528 0.3891 0.7678 0.0877 0.178(5) Uiso R . P 1 2
H7131 H -0.4636 -0.0487 0.6683 0.0462 1.0000 Uiso R . . . .
H7132 H -0.4150 -0.0727 0.7254 0.0462 1.0000 Uiso R . . . .
H7133 H -0.4115 0.0126 0.6908 0.0462 1.0000 Uiso R . . . .

loop_
_atom_site_aniso_label
_atom_site_aniso_U_11
_atom_site_aniso_U_22
_atom_site_aniso_U_33
_atom_site_aniso_U_23
_atom_site_aniso_U_13
_atom_site_aniso_U_12
Fe1 0.0152(2) 0.0155(2) 0.0247(3) -0.0004(2) 0.00069(19) -0.00539(18)
Fe2 0.0178(2) 0.0181(3) 0.0188(3) 0.0020(2) -0.00190(19) -0.00429(18)
Si1 0.0359(6) 0.0187(5) 0.0385(7) 0.0025(5) -0.0149(5) -0.0014(4)
Si2 0.0271(5) 0.0195(5) 0.0291(6) 0.0042(4) -0.0010(4) -0.0092(4)
Si3 0.0284(5) 0.0232(5) 0.0294(6) 0.0057(4) -0.0040(4) -0.0110(4)
Si4 0.0302(6) 0.0262(6) 0.0433(7) 0.0039(5) -0.0143(5) -0.0034(4)
N1 0.0130(13) 0.0199(16) 0.0192(16) 0.0027(12) -0.0023(11) -0.0071(11)
N2 0.0139(13) 0.0170(15) 0.0181(15) 0.0018(12) -0.0021(11) -0.0064(11)
N3 0.0163(13) 0.0169(15) 0.0197(16) -0.0018(12) -0.0008(12) -0.0048(11)
N4 0.0213(15) 0.0169(15) 0.0214(17) 0.0014(13) -0.0034(13) -0.0076(12)
N5 0.0238(15) 0.0190(16) 0.0208(16) -0.0009(13) -0.0030(13) -0.0082(12)
N6 0.0257(15) 0.0179(15) 0.0213(16) 0.0011(12) -0.0012(12) -0.0040(12)
N7 0.0214(14) 0.0217(15) 0.0215(16) 0.0006(12) -0.0012(12) -0.0067(12)
N8 0.0197(14) 0.0218(16) 0.0237(16) 0.0003(12) -0.0018(12) -0.0061(12)
N9 0.0169(13) 0.0221(15) 0.0214(15) 0.0007(12) -0.0008(11) -0.0067(11)
N10 0.0147(12) 0.0214(15) 0.0219(15) -0.0032(12) 0.0010(11) -0.0070(11)
N11 0.0165(13) 0.0256(16) 0.0234(16) 0.0025(13) -0.0024(12) -0.0073(11)
N12 0.0258(15) 0.0227(16) 0.0245(17) 0.0041(13) -0.0045(13) -0.0073(12)
N101 0.014(5) 0.019(5) 0.020(5) 0.001(5) 0.000(5) -0.007(5)
N102 0.012(5) 0.015(5) 0.018(5) 0.003(5) -0.003(5) -0.007(5)
N103 0.014(5) 0.017(5) 0.021(5) -0.002(5) 0.001(5) -0.003(5)
N104 0.0212(18) 0.0169(18) 0.0214(19) 0.0015(16) -0.0034(16) -0.0077(16)
N105 0.020(4) 0.016(5) 0.021(5) 0.000(4) -0.006(4) -0.011(4)
C1 0.0149(15) 0.0163(17) 0.0166(17) 0.0030(14) -0.0022(14) -0.0036(13)
C2 0.0178(16) 0.0186(18) 0.0200(19) -0.0002(15) -0.0007(14) -0.0020(13)
C3 0.0211(17) 0.0191(18) 0.0203(19) 0.0010(15) -0.0027(14) -0.0087(14)
C4 0.0155(15) 0.0171(17) 0.0213(19) 0.0025(14) 0.0012(14) -0.0065(13)
C5 0.0171(16) 0.0217(19) 0.028(2) 0.0025(16) 0.0011(15) -0.0056(14)
C6 0.0140(16) 0.025(2) 0.037(2) -0.0007(18) -0.0010(16) -0.0024(14)
C7 0.0205(17) 0.029(2) 0.030(2) -0.0014(17) -0.0045(16) -0.0098(16)
C8 0.0149(15) 0.0214(18) 0.0192(18) 0.0051(14) 0.0000(13) -0.0081(13)
C9 0.0176(15) 0.0193(17) 0.0195(17) 0.0048(14) -0.0033(13) -0.0078(13)
C10 0.0156(15) 0.0215(18) 0.0213(19) 0.0087(15) -0.0044(14) -0.0074(13)
C11 0.0156(15) 0.0226(19) 0.0221(19) 0.0078(15) -0.0034(14) -0.0055(13)
C12 0.0183(17) 0.0186(18) 0.0198(19) 0.0030(15) -0.0015(14) -0.0054(14)
C13 0.0147(15) 0.0190(18) 0.0178(17) 0.0039(14) -0.0018(13) -0.0064(13)
C14 0.0175(15) 0.0207(17) 0.0205(17) 0.0002(14) -0.0005(13) -0.0048(13)
C15 0.0152(17) 0.0197(19) 0.025(2) 0.0016(15) 0.0009(15) -0.0023(14)
C16 0.0192(16) 0.0163(17) 0.0213(19) 0.0017(15) 0.0025(14) -0.0012(13)
C17 0.0225(17) 0.0205(18) 0.0166(19) -0.0003(15) 0.0000(15) -0.0052(14)
C18 0.0159(14) 0.0183(16) 0.0197(17) 0.0020(14) 0.0008(13) -0.0049(12)
C19 0.0185(17) 0.0168(17) 0.0178(18) 0.0017(14) 0.0018(14) -0.0056(13)
C20 0.0179(16) 0.025(2) 0.030(2) 0.0095(16) -0.0106(15) -0.0096(14)
C21 0.026(2) 0.046(3) 0.029(2) 0.001(2) -0.0078(17) -0.0187(19)
C22 0.0235(19) 0.035(2) 0.035(2) 0.0069(19) -0.0069(18) -0.0157(17)
C23 0.028(2) 0.033(2) 0.043(3) 0.010(2) -0.0171(19) -0.0114(17)
C24 0.0243(17) 0.031(2) 0.024(2) -0.0062(16) 0.0050(15) -0.0081(15)
C25 0.041(4) 0.046(4) 0.031(4) 0.004(3) 0.009(3) -0.009(3)
C26 0.018(3) 0.062(5) 0.043(4) -0.018(3) 0.013(3) -0.011(3)
C27 0.037(3) 0.037(4) 0.041(4) -0.013(3) 0.005(3) -0.009(3)
C28 0.0239(18) 0.021(2) 0.020(2) -0.0017(16) -0.0015(15) -0.0062(15)
C29 0.0225(17) 0.0238(19) 0.0238(19) 0.0015(15) -0.0011(15) -0.0060(14)
C30 0.0243(18) 0.0195(19) 0.023(2) 0.0006(15) -0.0028(16) -0.0089(15)
C31 0.027(2) 0.025(2) 0.035(2) -0.0007(18) -0.0098(18) -0.0107(16)
C32 0.030(2) 0.057(3) 0.061(4) -0.009(3) -0.011(2) -0.021(2)
C33 0.048(3) 0.034(3) 0.090(4) -0.010(3) -0.027(3) -0.014(2)
C34 0.068(4) 0.111(6) 0.035(3) -0.004(3) -0.014(3) -0.059(4)
C35 0.058(3) 0.040(3) 0.031(2) 0.004(2) -0.013(2) -0.004(2)
C36 0.055(3) 0.032(2) 0.068(3) 0.007(2) -0.041(3) -0.014(2)
C37 0.039(2) 0.023(2) 0.060(3) 0.004(2) -0.016(2) -0.0040(17)
C38 0.045(2) 0.031(2) 0.056(3) 0.009(2) -0.021(2) -0.020(2)
C39 0.040(2) 0.028(2) 0.043(3) 0.0089(19) 0.000(2) -0.0175(18)
C40 0.053(3) 0.032(2) 0.038(3) -0.007(2) -0.001(2) -0.018(2)
C41 0.0206(16) 0.0176(17) 0.0251(19) 0.0018(14) 0.0006(14) -0.0046(13)
C42 0.0200(16) 0.0242(19) 0.028(2) -0.0021(16) -0.0001(15) -0.0043(14)
C43 0.0188(16) 0.0203(18) 0.033(2) 0.0028(16) -0.0045(15) -0.0051(13)
C44 0.0323(19) 0.0231(19) 0.024(2) -0.0002(15) -0.0048(16) -0.0066(15)
C45 0.042(2) 0.032(2) 0.026(2) -0.0038(17) -0.0086(18) -0.0069(18)
C46 0.059(3) 0.028(2) 0.033(2) -0.0064(18) -0.013(2) -0.012(2)
C47 0.046(2) 0.040(3) 0.025(2) -0.0019(19) 0.0074(19) -0.008(2)
C48 0.0164(15) 0.0190(17) 0.0195(17) 0.0013(14) 0.0013(13) -0.0040(12)
C49 0.0155(14) 0.0187(17) 0.0251(19) 0.0029(14) -0.0045(13) -0.0032(12)
C50 0.0224(16) 0.0198(17) 0.0183(17) 0.0038(14) -0.0031(14) -0.0052(13)
C51 0.0234(16) 0.0171(17) 0.0166(17) -0.0018(13) 0.0000(13) -0.0044(13)
C52 0.0144(14) 0.0204(17) 0.0160(16) 0.0043(13) -0.0015(12) -0.0045(12)
C53 0.0188(15) 0.0192(17) 0.0209(18) -0.0003(14) 0.0003(13) -0.0081(13)
C54 0.0183(15) 0.0187(17) 0.0217(18) 0.0046(14) -0.0038(13) -0.0060(13)
C55 0.0210(16) 0.0212(17) 0.0194(17) 0.0025(14) -0.0025(13) -0.0085(13)
C56 0.0165(14) 0.0170(16) 0.0173(17) 0.0027(13) -0.0005(13) -0.0025(12)
C57 0.0162(15) 0.0218(17) 0.0185(17) 0.0007(14) -0.0008(13) -0.0074(13)
C58 0.0207(15) 0.0209(17) 0.0182(17) 0.0022(14) -0.0018(13) -0.0104(13)
C59 0.0178(15) 0.0168(17) 0.0216(18) 0.0024(14) 0.0007(13) -0.0024(12)
C60 0.0247(17) 0.0266(19) 0.0250(19) 0.0015(15) -0.0101(15) -0.0088(15)
C61 0.054(3) 0.029(2) 0.087(4) 0.013(2) -0.048(3) -0.016(2)
C62 0.058(3) 0.045(3) 0.043(3) 0.009(2) -0.022(2) -0.029(2)
C63 0.036(2) 0.076(4) 0.053(3) -0.035(3) -0.002(2) -0.022(2)
C64 0.0220(16) 0.0227(18) 0.0219(19) -0.0037(15) 0.0020(14) -0.0048(14)
C65 0.0265(18) 0.030(2) 0.027(2) -0.0003(17) 0.0053(16) -0.0086(16)
C66 0.0199(17) 0.033(2) 0.038(2) -0.0035(18) -0.0017(17) 0.0007(15)
C67 0.0315(19) 0.030(2) 0.028(2) -0.0078(17) 0.0058(16) -0.0105(16)
C68 0.0224(16) 0.0232(19) 0.0247(19) 0.0001(15) -0.0004(15) -0.0057(14)
C69 0.0252(17) 0.0244(19) 0.0233(19) -0.0027(15) 0.0000(15) -0.0094(14)
C70 0.0192(16) 0.0229(18) 0.0252(19) 0.0016(15) -0.0024(14) -0.0078(13)
C71 0.0292(19) 0.028(2) 0.028(2) 0.0014(16) -0.0066(16) -0.0114(16)
C73 0.036(2) 0.038(2) 0.040(3) 0.001(2) -0.0123(19) -0.0190(19)
C74 0.038(2) 0.050(3) 0.035(2) 0.008(2) -0.0174(19) -0.017(2)
C75 0.048(2) 0.037(2) 0.031(2) 0.0048(19) -0.0113(19) -0.021(2)
C76 0.0262(19) 0.041(3) 0.056(3) 0.002(2) -0.006(2) -0.0152(18)
C77 0.059(3) 0.041(3) 0.033(2) 0.010(2) -0.011(2) -0.029(2)
C78 0.058(3) 0.094(4) 0.083(4) 0.035(3) -0.039(3) -0.043(3)
C79 0.043(2) 0.074(3) 0.077(3) 0.033(3) -0.035(2) -0.029(2)
C80 0.062(3) 0.090(4) 0.105(4) 0.006(3) -0.032(3) -0.015(3)
C81 0.051(3) 0.048(4) 0.044(3) 0.003(3) -0.015(3) -0.027(3)
C82 0.061(4) 0.042(3) 0.044(3) 0.001(3) -0.004(3) -0.028(3)
C83 0.052(3) 0.038(3) 0.041(3) 0.003(3) -0.003(3) -0.017(3)
C84 0.062(5) 0.043(4) 0.077(5) 0.023(4) -0.010(4) -0.013(3)
C85 0.069(5) 0.051(4) 0.068(5) 0.006(4) -0.013(4) -0.005(3)
C86 0.122(10) 0.070(7) 0.090(9) -0.030(6) -0.003(7) -0.028(7)
C87 0.055(4) 0.067(4) 0.070(4) 0.011(3) 0.010(3) -0.029(3)
C88 0.068(3) 0.069(3) 0.065(3) 0.010(3) 0.013(3) 0.000(3)
C89 0.069(3) 0.069(3) 0.065(3) 0.011(3) 0.013(3) 0.002(3)
C90 0.071(3) 0.053(3) 0.070(4) 0.014(3) 0.010(3) -0.004(3)
C91 0.071(3) 0.053(3) 0.069(4) 0.014(3) 0.010(3) -0.004(3)
C92 0.070(7) 0.083(7) 0.068(7) 0.016(6) 0.021(6) 0.012(6)
C93 0.075(5) 0.080(6) 0.075(5) 0.013(5) 0.022(5) 0.007(5)
C94 0.071(5) 0.076(6) 0.085(5) 0.015(5) 0.012(5) -0.021(5)
C95 0.072(6) 0.072(7) 0.093(6) 0.011(6) 0.011(6) -0.025(5)
C96 0.061(7) 0.059(7) 0.091(8) 0.013(7) 0.010(7) -0.031(6)
C101 0.0149(18) 0.016(2) 0.017(2) 0.0029(17) -0.0024(17) -0.0035(16)
C102 0.018(5) 0.019(5) 0.021(5) -0.001(5) -0.001(5) 0.001(5)
C103 0.021(5) 0.020(5) 0.021(5) 0.001(5) -0.004(5) -0.008(5)
C104 0.014(4) 0.016(4) 0.022(4) 0.002(4) 0.002(4) -0.007(4)
C105 0.018(5) 0.020(5) 0.027(5) 0.003(5) 0.003(5) -0.004(5)
C106 0.016(5) 0.026(5) 0.037(5) -0.001(5) -0.002(5) -0.001(5)
C107 0.016(5) 0.019(5) 0.019(5) 0.004(5) -0.001(5) -0.004(5)
C108 0.015(5) 0.020(5) 0.020(5) 0.004(5) 0.001(5) -0.009(5)
C109 0.0178(17) 0.0194(19) 0.0197(19) 0.0047(17) -0.0032(16) -0.0077(16)
C110 0.023(5) 0.019(5) 0.022(5) 0.002(5) -0.003(5) -0.009(5)
C111 0.0154(18) 0.022(2) 0.022(2) 0.0078(18) -0.0034(17) -0.0057(17)
C112 0.0182(19) 0.019(2) 0.020(2) 0.0030(18) -0.0016(17) -0.0055(17)
C113 0.020(5) 0.020(5) 0.021(5) -0.002(5) -0.003(5) -0.011(5)
C114 0.0175(18) 0.0206(19) 0.020(2) 0.0002(17) -0.0005(17) -0.0048(16)
C115 0.022(5) 0.019(5) 0.016(6) 0.000(5) 0.002(5) -0.007(5)
C116 0.0193(19) 0.016(2) 0.021(2) 0.0017(18) 0.0025(17) -0.0012(16)
C117 0.013(5) 0.019(5) 0.025(5) 0.002(5) 0.000(5) -0.003(5)
C118 0.0158(17) 0.0183(18) 0.0196(19) 0.0017(16) 0.0006(15) -0.0049(15)
C119 0.0184(19) 0.017(2) 0.018(2) 0.0016(17) 0.0017(17) -0.0056(17)
C120 0.0185(18) 0.026(2) 0.031(2) 0.0091(19) -0.0109(18) -0.0097(17)
C121 0.029(5) 0.057(6) 0.062(6) -0.009(6) -0.011(6) -0.022(5)
C122 0.068(6) 0.111(7) 0.035(6) -0.004(6) -0.014(6) -0.059(6)
C123 0.034(4) 0.031(4) 0.061(4) 0.000(4) -0.019(4) -0.011(4)
C125 0.029(5) 0.049(6) 0.038(5) -0.016(5) 0.012(4) 0.000(4)
C126 0.042(5) 0.041(6) 0.037(5) -0.018(5) 0.000(4) -0.008(4)
C127 0.042(5) 0.044(6) 0.030(5) -0.002(5) 0.014(4) -0.012(5)
C128 0.015(4) 0.021(4) 0.019(4) 0.004(4) -0.001(4) -0.006(4)
C129 0.018(5) 0.018(5) 0.020(5) 0.004(5) -0.002(5) -0.007(5)
C130 0.014(4) 0.021(4) 0.021(4) 0.008(4) -0.003(4) -0.008(4)
C131 0.018(5) 0.025(5) 0.030(5) 0.010(5) -0.010(5) -0.011(5)
C132 0.027(5) 0.047(6) 0.031(5) 0.003(5) -0.007(5) -0.019(5)
C133 0.028(5) 0.036(5) 0.045(6) 0.009(5) -0.016(5) -0.010(5)
C134 0.021(5) 0.035(5) 0.035(6) 0.007(5) -0.009(5) -0.016(5)
C181 0.054(7) 0.042(7) 0.042(7) 0.004(6) -0.007(6) -0.026(6)
C182 0.047(7) 0.038(7) 0.042(7) 0.004(6) -0.008(6) -0.018(6)
C183 0.059(8) 0.039(7) 0.072(8) 0.018(7) -0.013(7) -0.016(7)
C184 0.055(8) 0.044(7) 0.079(9) 0.022(8) -0.008(7) -0.017(7)
C185 0.078(8) 0.057(7) 0.068(9) 0.004(8) -0.007(8) 0.000(7)
C713 0.0243(19) 0.051(3) 0.044(3) -0.007(2) -0.0104(19) -0.0118(19)

loop_
_atom_type_symbol
_atom_type_scat_dispersion_real
_atom_type_scat_dispersion_imag
_atom_type_scat_Cromer_Mann_a1
_atom_type_scat_Cromer_Mann_b1
_atom_type_scat_Cromer_Mann_a2
_atom_type_scat_Cromer_Mann_b2
_atom_type_scat_Cromer_Mann_a3
_atom_type_scat_Cromer_Mann_b3
_atom_type_scat_Cromer_Mann_a4
_atom_type_scat_Cromer_Mann_b4
_atom_type_scat_Cromer_Mann_c
_atom_type_scat_source
C 0.0033 0.0016 2.3100 20.8439 1.0200 10.2075 1.5886 0.5687 0.8650 51.6512 0.2156 'International Tables Vol C 4.2.6.8 and 6.1.1.4'
H 0.0000 0.0000 0.4930 10.5109 0.3229 26.1257 0.1402 3.1424 0.0408 57.7998 0.0030 'International Tables Vol C 4.2.6.8 and 6.1.1.4'
N 0.0061 0.0033 12.2126 0.0057 3.1322 9.8933 2.0125 28.9975 1.1663 0.5826 -11.5290 'International Tables Vol C 4.2.6.8 and 6.1.1.4'
Si 0.0817 0.0704 6.2915 2.4386 3.0353 32.3337 1.9891 0.6785 1.5410 81.6937 1.1407 'International Tables Vol C 4.2.6.8 and 6.1.1.4'
Fe 0.3463 0.8444 11.7695 4.7611 7.3573 0.3072 3.5222 15.3535 2.3045 76.8805 1.0369 'International Tables Vol C 4.2.6.8 and 6.1.1.4'

loop_
_geom_angle_atom_site_label_1
_geom_angle_atom_site_label_2
_geom_angle_atom_site_label_3
_geom_angle
_geom_angle_publ_flag
Si1 Fe1 Si2 57.71(3) yes
Si1 Fe1 N1 106.83(9) yes
Si2 Fe1 N1 138.01(8) yes
Si1 Fe1 N3 125.09(8) yes
Si2 Fe1 N3 132.51(8) yes
N1 Fe1 N3 89.13(11) yes
Si1 Fe1 N6 29.89(10) yes
Si2 Fe1 N6 27.97(10) yes
N1 Fe1 N6 124.86(12) yes
N3 Fe1 N6 137.89(12) yes
Si1 Fe1 Si2 57.71(3) yes
Si1 Fe1 N6 29.89(10) yes
Si2 Fe1 N6 27.97(10) yes
Si1 Fe1 N101 131.5(3) yes
Si2 Fe1 N101 97.3(3) yes
N6 Fe1 N101 114.5(3) yes
Si1 Fe1 N103 145.5(6) yes
Si2 Fe1 N103 110.5(7) yes
N6 Fe1 N103 133.0(7) yes
N101 Fe1 N103 79.4(6) yes
Si3 Fe2 Si4 59.04(3) yes
Si3 Fe2 N7 98.83(9) yes
Si4 Fe2 N7 149.58(9) yes
Si3 Fe2 N9 123.88(9) yes
Si4 Fe2 N9 121.26(9) yes
N7 Fe2 N9 87.87(12) yes
Si3 Fe2 N12 29.60(9) yes
Si4 Fe2 N12 30.07(9) yes
N7 Fe2 N12 123.29(13) yes
N9 Fe2 N12 132.78(13) yes
Fe1 Si1 Si2 62.61(3) yes
Fe1 Si1 N6 33.73(11) yes
Si2 Si1 N6 29.05(11) yes
Fe1 Si1 C35 120.79(15) yes
Si2 Si1 C35 102.61(17) yes
N6 Si1 C35 112.21(19) yes
Fe1 Si1 C36 76.16(15) yes
Si2 Si1 C36 137.70(17) yes
N6 Si1 C36 109.75(19) yes
C35 Si1 C36 106.4(3) yes
Fe1 Si1 C37 128.06(17) yes
Si2 Si1 C37 92.16(16) yes
N6 Si1 C37 113.0(2) yes
C35 Si1 C37 108.2(2) yes
C36 Si1 C37 106.9(2) yes
Si1 Si2 Fe1 59.69(3) yes
Si1 Si2 N6 28.73(10) yes
Fe1 Si2 N6 31.14(10) yes
Si1 Si2 C38 134.29(16) yes
Fe1 Si2 C38 87.52(14) yes
N6 Si2 C38 111.68(18) yes
Si1 Si2 C39 87.47(15) yes
Fe1 Si2 C39 141.46(16) yes
N6 Si2 C39 113.08(19) yes
C38 Si2 C39 105.1(2) yes
Si1 Si2 C40 109.30(16) yes
Fe1 Si2 C40 101.39(15) yes
N6 Si2 C40 110.30(19) yes
C38 Si2 C40 107.7(2) yes
C39 Si2 C40 108.7(2) yes
Fe2 Si3 Si4 60.06(3) yes
Fe2 Si3 N12 33.24(10) yes
Si4 Si3 N12 27.60(10) yes
Fe2 Si3 C75 99.71(14) yes
Si4 Si3 C75 107.59(15) yes
N12 Si3 C75 111.19(18) yes
Fe2 Si3 C76 87.03(14) yes
Si4 Si3 C76 134.44(15) yes
N12 Si3 C76 111.22(18) yes
C75 Si3 C76 108.4(2) yes
Fe2 Si3 C77 143.70(15) yes
Si4 Si3 C77 89.04(15) yes
N12 Si3 C77 112.48(18) yes
C75 Si3 C77 108.1(2) yes
C76 Si3 C77 105.1(2) yes
Fe2 Si4 Si3 60.90(3) yes
Fe2 Si4 N12 33.95(11) yes
Si3 Si4 N12 27.73(11) yes
Fe2 Si4 C78 128.2(2) yes
Si3 Si4 C78 102.46(18) yes
N12 Si4 C78 113.0(2) yes
Fe2 Si4 C79 76.51(16) yes
Si3 Si4 C79 137.41(17) yes
N12 Si4 C79 110.1(2) yes
C78 Si4 C79 104.5(3) yes
Fe2 Si4 C80 121.2(2) yes
Si3 Si4 C80 92.9(2) yes
N12 Si4 C80 112.0(2) yes
C78 Si4 C80 107.4(3) yes
C79 Si4 C80 109.4(3) yes
Fe1 N1 N2 119.32(11) yes
Fe1 N1 C1 133.65(12) yes
N2 N1 C1 105.87(7) yes
N1 N2 C3 110.14(7) yes
N1 N2 C8 121.79(8) yes
C3 N2 C8 127.68(8) yes
Fe1 N3 C13 110.28(17) yes
Fe1 N3 C19 130.6(2) yes
C13 N3 C19 104.19(8) yes
N5 N4 C18 120.82(8) yes
N5 N4 C28 112.08(7) yes
C18 N4 C28 126.71(8) yes
N4 N5 C30 104.60(8) yes
Fe1 N6 Si2 120.89(17) yes
Fe1 N6 Si1 116.38(17) yes
Si2 N6 Si1 122.22(18) yes
Fe2 N7 N8 117.3(2) yes
Fe2 N7 C41 136.4(3) yes
N8 N7 C41 106.2(3) yes
N7 N8 C43 110.2(3) yes
N7 N8 C48 120.3(3) yes
C43 N8 C48 129.5(3) yes
Fe2 N9 C53 100.9(2) yes
Fe2 N9 C59 125.8(2) yes
C53 N9 C59 103.7(3) yes
N11 N10 C58 120.2(3) yes
N11 N10 C68 111.6(3) yes
C58 N10 C68 128.1(3) yes
N10 N11 C70 105.6(3) yes
Fe2 N12 Si3 117.15(17) yes
Fe2 N12 Si4 115.98(17) yes
Si3 N12 Si4 124.67(19) yes
Fe1 N101 N102 124.4(6) yes
Fe1 N101 C101 129.8(6) yes
N102 N101 C101 105.85(9) yes
N101 N102 C103 110.22(8) yes
N101 N102 C108 121.89(9) yes
C103 N102 C108 127.79(9) yes
Fe1 N103 C113 108(2) yes
Fe1 N103 C119 120.5(19) yes
C113 N103 C119 104.16(9) yes
N105 N104 C118 120.88(10) yes
N105 N104 C128 112.07(10) yes
C118 N104 C128 126.73(10) yes
N104 N105 C130 104.55(9) yes
N1 C1 C2 109.95(7) yes
N1 C1 C4 120.27(7) yes
C2 C1 C4 129.61(7) yes
C1 C2 C3 105.71(8) yes
C1 C2 H21 127.1 no
C3 C2 H21 127.2 no
C2 C3 N2 108.32(8) yes
C2 C3 H31 125.9 no
N2 C3 H31 125.8 no
C1 C4 C5 110.47(9) yes
C1 C4 C6 109.11(8) yes
C5 C4 C6 109.31(9) yes
C1 C4 C7 108.12(9) yes
C5 C4 C7 111.01(9) yes
C6 C4 C7 108.78(9) yes
C4 C5 H51 109.4 no
C4 C5 H52 109.5 no
H51 C5 H52 109.5 no
C4 C5 H53 109.5 no
H51 C5 H53 109.5 no
H52 C5 H53 109.5 no
C4 C6 H61 109.4 no
C4 C6 H62 109.4 no
H61 C6 H62 109.5 no
C4 C6 H63 109.6 no
H61 C6 H63 109.5 no
H62 C6 H63 109.5 no
C4 C7 H71 109.4 no
C4 C7 H72 109.4 no
H71 C7 H72 109.5 no
C4 C7 H73 109.5 no
H71 C7 H73 109.5 no
H72 C7 H73 109.5 no
N2 C8 C9 118.82(15) yes
N2 C8 C13 120.37(17) yes
C9 C8 C13 120.52(8) yes
C8 C9 C10 121.41(8) yes
C8 C9 H91 119.4 no
C10 C9 H91 119.2 no
C9 C10 C11 117.87(7) yes
C9 C10 C20 121.19(7) yes
C11 C10 C20 120.92(7) yes
C10 C11 C12 120.83(7) yes
C10 C11 H111 119.6 no
C12 C11 H111 119.6 no
C11 C12 C13 120.43(7) yes
C11 C12 C14 134.62(7) yes
C13 C12 C14 104.88(6) yes
C12 C13 C8 118.70(8) yes
C12 C13 N3 112.87(8) yes
C8 C13 N3 128.30(11) yes
C12 C14 C15 133.19(10) yes
C12 C14 C19 105.90(7) yes
C15 C14 C19 120.81(8) yes
C14 C15 C16 119.99(8) yes
C14 C15 H151 119.9 no
C16 C15 H151 120.1 no
C15 C16 C17 118.57(8) yes
C15 C16 C24 121.7(2) yes
C17 C16 C24 119.6(2) yes
C16 C17 C18 122.29(8) yes
C16 C17 H171 118.8 no
C18 C17 H171 118.9 no
N4 C18 C17 121.15(17) yes
N4 C18 C19 119.68(15) yes
C17 C18 C19 119.07(8) yes
C14 C19 C18 119.16(8) yes
C14 C19 N3 112.01(8) yes
C18 C19 N3 128.61(11) yes
C10 C20 C21 113.10(8) yes
C10 C20 C22 109.03(9) yes
C21 C20 C22 108.24(9) yes
C10 C20 C23 108.05(9) yes
C21 C20 C23 108.13(9) yes
C22 C20 C23 110.28(9) yes
C20 C21 H211 109.5 no
C20 C21 H212 109.7 no
H211 C21 H212 109.5 no
C20 C21 H213 109.2 no
H211 C21 H213 109.5 no
H212 C21 H213 109.5 no
C20 C22 H221 109.5 no
C20 C22 H222 109.5 no
H221 C22 H222 109.5 no
C20 C22 H223 109.3 no
H221 C22 H223 109.5 no
H222 C22 H223 109.5 no
C20 C23 H231 109.5 no
C20 C23 H232 109.5 no
H231 C23 H232 109.5 no
C20 C23 H233 109.5 no
H231 C23 H233 109.5 no
H232 C23 H233 109.5 no
C25 C24 C26 106.6(5) yes
C25 C24 C27 109.6(5) yes
C26 C24 C27 108.7(5) yes
C125 C24 C126 106.7(8) yes
C125 C24 C127 111.0(8) yes
C126 C24 C127 111.4(8) yes
C24 C25 H251 109.4 no
C24 C25 H252 109.5 no
H251 C25 H252 109.5 no
C24 C25 H253 109.5 no
H251 C25 H253 109.5 no
H252 C25 H253 109.5 no
C24 C26 H261 109.7 no
C24 C26 H262 109.3 no
H261 C26 H262 109.5 no
C24 C26 H263 109.4 no
H261 C26 H263 109.5 no
H262 C26 H263 109.5 no
C24 C27 H271 109.4 no
C24 C27 H272 109.5 no
H271 C27 H272 109.5 no
C24 C27 H273 109.6 no
H271 C27 H273 109.5 no
H272 C27 H273 109.5 no
N4 C28 C29 106.92(8) yes
N4 C28 H281 126.5 no
C29 C28 H281 126.5 no
C28 C29 C30 105.35(8) yes
C28 C29 H291 127.3 no
C30 C29 H291 127.3 no
C29 C30 N5 111.01(7) yes
C29 C30 C31 128.02(7) yes
N5 C30 C31 120.94(7) yes
C30 C31 C32 110.06(9) yes
C30 C31 C33 110.49(9) yes
C32 C31 C33 108.46(9) yes
C30 C31 C34 107.75(9) yes
C32 C31 C34 108.11(9) yes
C33 C31 C34 111.93(9) yes
C31 C32 H321 109.4 no
C31 C32 H322 109.4 no
H321 C32 H322 109.5 no
C31 C32 H323 109.6 no
H321 C32 H323 109.5 no
H322 C32 H323 109.5 no
C31 C33 H331 109.4 no
C31 C33 H332 109.4 no
H331 C33 H332 109.5 no
C31 C33 H333 109.5 no
H331 C33 H333 109.5 no
H332 C33 H333 109.5 no
C31 C34 H341 109.3 no
C31 C34 H342 109.9 no
H341 C34 H342 109.5 no
C31 C34 H343 109.2 no
H341 C34 H343 109.5 no
H342 C34 H343 109.5 no
Si1 C35 H351 110.2 no
Si1 C35 H352 110.3 no
H351 C35 H352 109.3 no
Si1 C35 H353 109.8 no
H351 C35 H353 108.6 no
H352 C35 H353 108.6 no
Si1 C36 H361 109.5 no
Si1 C36 H362 109.4 no
H361 C36 H362 109.5 no
Si1 C36 H363 109.5 no
H361 C36 H363 109.5 no
H362 C36 H363 109.5 no
Si1 C37 H371 109.4 no
Si1 C37 H372 109.4 no
H371 C37 H372 109.5 no
Si1 C37 H373 109.5 no
H371 C37 H373 109.5 no
H372 C37 H373 109.5 no
Si2 C38 H381 109.4 no
Si2 C38 H382 109.4 no
H381 C38 H382 109.5 no
Si2 C38 H383 109.6 no
H381 C38 H383 109.5 no
H382 C38 H383 109.5 no
Si2 C39 H391 109.5 no
Si2 C39 H392 109.4 no
H391 C39 H392 109.5 no
Si2 C39 H393 109.5 no
H391 C39 H393 109.5 no
H392 C39 H393 109.5 no
Si2 C40 H401 109.5 no
Si2 C40 H402 109.4 no
H401 C40 H402 109.5 no
Si2 C40 H403 109.5 no
H401 C40 H403 109.5 no
H402 C40 H403 109.5 no
N7 C41 C42 109.9(3) yes
N7 C41 C44 121.5(3) yes
C42 C41 C44 128.6(3) yes
C41 C42 C43 106.0(3) yes
C41 C42 H421 126.9 no
C43 C42 H421 127.1 no
C42 C43 N8 107.7(3) yes
C42 C43 H431 126.1 no
N8 C43 H431 126.2 no
C41 C44 C45 110.7(3) yes
C41 C44 C46 109.5(3) yes
C45 C44 C46 108.8(3) yes
C41 C44 C47 108.3(3) yes
C45 C44 C47 109.8(3) yes
C46 C44 C47 109.8(3) yes
C44 C45 H451 109.5 no
C44 C45 H452 109.5 no
H451 C45 H452 109.5 no
C44 C45 H453 109.4 no
H451 C45 H453 109.5 no
H452 C45 H453 109.5 no
C44 C46 H461 109.6 no
C44 C46 H462 109.1 no
H461 C46 H462 109.5 no
C44 C46 H463 109.7 no
H461 C46 H463 109.5 no
H462 C46 H463 109.5 no
C44 C47 H471 109.5 no
C44 C47 H472 109.5 no
H471 C47 H472 109.5 no
C44 C47 H473 109.4 no
H471 C47 H473 109.5 no
H472 C47 H473 109.5 no
N8 C48 C49 121.3(3) yes
N8 C48 C53 120.0(3) yes
C49 C48 C53 118.7(3) yes
C48 C49 C50 121.7(3) yes
C48 C49 H491 119.1 no
C50 C49 H491 119.2 no
C49 C50 C51 118.7(3) yes
C49 C50 C60 118.4(3) yes
C51 C50 C60 122.8(3) yes
C50 C51 C52 120.0(3) yes
C50 C51 H511 120.0 no
C52 C51 H511 120.0 no
C51 C52 C53 120.7(3) yes
C51 C52 C54 133.8(3) yes
C53 C52 C54 105.5(3) yes
C48 C53 N9 127.2(3) yes
C48 C53 C52 120.0(3) yes
N9 C53 C52 112.7(3) yes
C52 C54 C55 133.1(3) yes
C52 C54 C59 105.9(3) yes
C55 C54 C59 121.0(3) yes
C54 C55 C56 120.2(3) yes
C54 C55 H551 119.9 no
C56 C55 H551 119.9 no
C55 C56 C57 118.2(3) yes
C55 C56 C64 123.4(3) yes
C57 C56 C64 118.2(3) yes
C56 C57 C58 122.8(3) yes
C56 C57 H571 118.6 no
C58 C57 H571 118.6 no
N10 C58 C57 120.5(3) yes
N10 C58 C59 121.1(3) yes
C57 C58 C59 118.4(3) yes
C58 C59 C54 119.2(3) yes
C58 C59 N9 128.6(3) yes
C54 C59 N9 112.1(3) yes
C50 C60 C61 110.9(3) yes
C50 C60 C62 108.7(3) yes
C61 C60 C62 107.8(4) yes
C50 C60 C63 112.5(3) yes
C61 C60 C63 108.9(4) yes
C62 C60 C63 107.8(4) yes
C60 C61 H611 109.4 no
C60 C61 H612 109.5 no
H611 C61 H612 109.5 no
C60 C61 H613 109.5 no
H611 C61 H613 109.5 no
H612 C61 H613 109.5 no
C60 C62 H621 109.4 no
C60 C62 H622 109.5 no
H621 C62 H622 109.5 no
C60 C62 H623 109.5 no
H621 C62 H623 109.5 no
H622 C62 H623 109.5 no
C60 C63 H631 109.4 no
C60 C63 H632 109.5 no
H631 C63 H632 109.5 no
C60 C63 H633 109.4 no
H631 C63 H633 109.5 no
H632 C63 H633 109.5 no
C56 C64 C65 108.7(3) yes
C56 C64 C66 109.9(3) yes
C65 C64 C66 109.9(3) yes
C56 C64 C67 112.2(3) yes
C65 C64 C67 108.8(3) yes
C66 C64 C67 107.4(3) yes
C64 C65 H651 109.5 no
C64 C65 H652 109.5 no
H651 C65 H652 109.5 no
C64 C65 H653 109.4 no
H651 C65 H653 109.5 no
H652 C65 H653 109.5 no
C64 C66 H661 109.5 no
C64 C66 H662 109.5 no
H661 C66 H662 109.5 no
C64 C66 H663 109.4 no
H661 C66 H663 109.5 no
H662 C66 H663 109.5 no
C64 C67 H671 109.2 no
C64 C67 H672 109.6 no
H671 C67 H672 109.5 no
C64 C67 H673 109.6 no
H671 C67 H673 109.5 no
H672 C67 H673 109.5 no
N10 C68 C69 106.2(3) yes
N10 C68 H681 126.9 no
C69 C68 H681 126.9 no
C68 C69 C70 106.1(3) yes
C68 C69 H691 127.0 no
C70 C69 H691 126.9 no
C69 C70 N11 110.6(3) yes
C69 C70 C71 128.7(3) yes
N11 C70 C71 120.7(3) yes
C70 C71 C73 109.5(3) yes
C70 C71 C74 108.4(3) yes
C73 C71 C74 110.0(4) yes
C70 C71 C713 110.2(3) yes
C73 C71 C713 109.9(3) yes
C74 C71 C713 108.9(4) yes
C71 C73 H731 109.4 no
C71 C73 H732 109.5 no
H731 C73 H732 109.5 no
C71 C73 H733 109.6 no
H731 C73 H733 109.5 no
H732 C73 H733 109.5 no
C71 C74 H741 109.5 no
C71 C74 H742 109.4 no
H741 C74 H742 109.5 no
C71 C74 H743 109.6 no
H741 C74 H743 109.5 no
H742 C74 H743 109.5 no
Si3 C75 H751 109.4 no
Si3 C75 H752 109.4 no
H751 C75 H752 109.5 no
Si3 C75 H753 109.5 no
H751 C75 H753 109.5 no
H752 C75 H753 109.5 no
Si3 C76 H761 109.5 no
Si3 C76 H762 109.5 no
H761 C76 H762 109.5 no
Si3 C76 H763 109.4 no
H761 C76 H763 109.5 no
H762 C76 H763 109.5 no
Si3 C77 H771 110.2 no
Si3 C77 H772 110.0 no
H771 C77 H772 108.9 no
Si3 C77 H773 110.1 no
H771 C77 H773 109.0 no
H772 C77 H773 108.7 no
Si4 C78 H781 109.5 no
Si4 C78 H782 109.3 no
H781 C78 H782 109.5 no
Si4 C78 H783 109.6 no
H781 C78 H783 109.5 no
H782 C78 H783 109.5 no
Si4 C79 H791 109.4 no
Si4 C79 H792 109.4 no
H791 C79 H792 109.5 no
Si4 C79 H793 109.6 no
H791 C79 H793 109.5 no
H792 C79 H793 109.5 no
Si4 C80 H801 109.4 no
Si4 C80 H802 109.6 no
H801 C80 H802 109.5 no
Si4 C80 H803 109.4 no
H801 C80 H803 109.5 no
H802 C80 H803 109.5 no
C82 C81 H811 109.7 no
C82 C81 H812 109.5 no
H811 C81 H812 109.5 no
C82 C81 H813 109.1 no
H811 C81 H813 109.5 no
H812 C81 H813 109.5 no
C81 C82 C83 112.35(7) yes
C81 C82 H821 108.7 no
C83 C82 H821 108.8 no
C81 C82 H822 109.1 no
C83 C82 H822 108.5 no
H821 C82 H822 109.5 no
C82 C83 C84 114.91(7) yes
C82 C83 H831 108.0 no
C84 C83 H831 107.7 no
C82 C83 H832 108.3 no
C84 C83 H832 108.4 no
H831 C83 H832 109.5 no
C83 C84 C85 112.36(7) yes
C83 C84 H841 108.7 no
C85 C84 H841 108.9 no
C83 C84 H842 108.4 no
C85 C84 H842 109.0 no
H841 C84 H842 109.5 no
C84 C85 H851 109.5 no
C84 C85 H852 109.5 no
H851 C85 H852 109.5 no
C84 C85 H853 109.4 no
H851 C85 H853 109.5 no
H852 C85 H853 109.5 no
C87 C86 C91 114.9(10) yes
C87 C86 H861 123.2 no
C91 C86 H861 121.9 no
C86 C87 C88 123.2(10) yes
C86 C87 H871 117.9 no
C88 C87 H871 118.9 no
C87 C88 C89 112.5(10) yes
C87 C88 H881 121.0 no
C89 C88 H881 126.6 no
C88 C89 C90 135.5(10) yes
C88 C89 H891 111.6 no
C90 C89 H891 112.9 no
C89 C90 C91 104.8(9) yes
C89 C90 H901 127.2 no
C91 C90 H901 128.0 no
C86 C91 C90 129.0(11) yes
C86 C91 H911 118.2 no
C90 C91 H911 112.8 no
C93 C92 H921 97.1 no
C93 C92 H922 128.7 no
H921 C92 H922 109.5 no
C93 C92 H923 101.2 no
H921 C92 H923 109.5 no
H922 C92 H923 109.5 no
C92 C93 C94 112.31(7) yes
C92 C93 H931 100.8 no
C94 C93 H931 100.2 no
C92 C93 H932 128.3 no
C94 C93 H932 102.5 no
H931 C93 H932 109.5 no
C93 C94 C95 114.95(7) yes
C93 C94 H941 95.5 no
C95 C94 H941 107.3 no
C93 C94 H942 108.4 no
C95 C94 H942 118.7 no
H941 C94 H942 109.5 no
C94 C95 C96 112.33(7) yes
C94 C95 H951 100.4 no
C96 C95 H951 94.6 no
C94 C95 H952 119.6 no
C96 C95 H952 115.9 no
H951 C95 H952 109.5 no
C95 C96 H961 115.8 no
C95 C96 H962 116.4 no
H961 C96 H962 109.5 no
C95 C96 H963 95.1 no
H961 C96 H963 109.5 no
H962 C96 H963 109.5 no
N101 C101 C102 109.92(8) yes
N101 C101 C104 120.23(9) yes
C102 C101 C104 129.58(9) yes
C101 C102 C103 105.70(9) yes
C101 C102 H1021 127.0 no
C103 C102 H1021 127.3 no
C102 C103 N102 108.31(9) yes
C102 C103 H1031 125.8 no
N102 C103 H1031 125.9 no
C101 C104 C105 110.46(9) yes
C101 C104 C106 109.11(9) yes
C105 C104 C106 109.32(9) yes
C101 C104 C107 108.12(9) yes
C105 C104 C107 111.01(9) yes
C106 C104 C107 108.77(9) yes
C104 C105 H1051 109.8 no
C104 C105 H1052 109.3 no
H1051 C105 H1052 109.5 no
C104 C105 H1053 109.3 no
H1051 C105 H1053 109.5 no
H1052 C105 H1053 109.5 no
C104 C106 H1061 109.2 no
C104 C106 H1062 109.8 no
H1061 C106 H1062 109.5 no
C104 C106 H1063 109.4 no
H1061 C106 H1063 109.5 no
H1062 C106 H1063 109.5 no
C104 C107 H1071 109.3 no
C104 C107 H1072 109.6 no
H1071 C107 H1072 109.5 no
C104 C107 H1073 109.5 no
H1071 C107 H1073 109.5 no
H1072 C107 H1073 109.5 no
N102 C108 C109 119.9(8) yes
N102 C108 C113 119.4(6) yes
C109 C108 C113 120.52(10) yes
C108 C109 C110 121.39(10) yes
C108 C109 H1091 119.7 no
C110 C109 H1091 118.9 no
C109 C110 C111 117.84(8) yes
C109 C110 C120 121.19(9) yes
C111 C110 C120 120.96(9) yes
C110 C111 C112 120.79(10) yes
C110 C111 H1111 120.0 no
C112 C111 H1111 119.2 no
C111 C112 C113 120.41(9) yes
C111 C112 C114 134.65(9) yes
C113 C112 C114 104.87(6) yes
C112 C113 N103 112.85(9) yes
C112 C113 C108 118.68(10) yes
N103 C113 C108 128.47(14) yes
C112 C114 C115 132.7(2) yes
C112 C114 C119 105.89(9) yes
C115 C114 C119 120.83(9) yes
C114 C115 C116 120.00(9) yes
C114 C115 H1151 118.3 no
C116 C115 H1151 120.9 no
C24 C116 C115 119.1(10) yes
C24 C116 C117 120.9(10) yes
C115 C116 C117 118.62(9) yes
C116 C117 C118 122.30(9) yes
C116 C117 H1171 117.3 no
C118 C117 H1171 120.3 no
N104 C118 C117 118.0(7) yes
N104 C118 C119 122.5(6) yes
C117 C118 C119 119.06(9) yes
C114 C119 C118 119.18(9) yes
C114 C119 N103 111.98(9) yes
C118 C119 N103 127.4(4) yes
C110 C120 C121 113.10(9) yes
C110 C120 C122 109.03(9) yes
C121 C120 C122 108.23(9) yes
C110 C120 C123 108.05(9) yes
C121 C120 C123 108.13(9) yes
C122 C120 C123 110.28(9) yes
C120 C121 H1211 109.1 no
C120 C121 H1212 110.0 no
H1211 C121 H1212 109.5 no
C120 C121 H1213 109.3 no
H1211 C121 H1213 109.5 no
H1212 C121 H1213 109.5 no
C120 C122 H1221 109.8 no
C120 C122 H1222 110.0 no
H1221 C122 H1222 109.5 no
C120 C122 H1223 108.6 no
H1221 C122 H1223 109.5 no
H1222 C122 H1223 109.5 no
C120 C123 H1231 109.5 no
C120 C123 H1232 109.0 no
H1231 C123 H1232 109.5 no
C120 C123 H1233 109.9 no
H1231 C123 H1233 109.5 no
H1232 C123 H1233 109.5 no
C24 C125 H1251 109.7 no
C24 C125 H1252 109.6 no
H1251 C125 H1252 109.5 no
C24 C125 H1253 109.1 no
H1251 C125 H1253 109.5 no
H1252 C125 H1253 109.5 no
C24 C126 H1261 109.3 no
C24 C126 H1262 109.3 no
H1261 C126 H1262 109.5 no
C24 C126 H1263 109.8 no
H1261 C126 H1263 109.5 no
H1262 C126 H1263 109.5 no
C24 C127 H1271 109.6 no
C24 C127 H1272 109.2 no
H1271 C127 H1272 109.5 no
C24 C127 H1273 109.6 no
H1271 C127 H1273 109.5 no
H1272 C127 H1273 109.5 no
N104 C128 C129 106.91(9) yes
N104 C128 H1281 126.6 no
C129 C128 H1281 126.5 no
C128 C129 C130 105.34(9) yes
C128 C129 H1291 127.4 no
C130 C129 H1291 127.3 no
C129 C130 N105 110.96(8) yes
C129 C130 C131 127.99(9) yes
N105 C130 C131 120.95(9) yes
C130 C131 C132 110.07(9) yes
C130 C131 C133 110.50(9) yes
C132 C131 C133 108.46(9) yes
C130 C131 C134 107.75(9) yes
C132 C131 C134 108.09(9) yes
C133 C131 C134 111.93(9) yes
C131 C132 H1321 109.5 no
C131 C132 H1322 110.2 no
H1321 C132 H1322 109.5 no
C131 C132 H1323 108.7 no
H1321 C132 H1323 109.5 no
H1322 C132 H1323 109.5 no
C131 C133 H1331 109.4 no
C131 C133 H1332 108.9 no
H1331 C133 H1332 109.5 no
C131 C133 H1333 110.2 no
H1331 C133 H1333 109.5 no
H1332 C133 H1333 109.5 no
C131 C134 H1341 109.3 no
C131 C134 H1342 109.1 no
H1341 C134 H1342 109.5 no
C131 C134 H1343 110.0 no
H1341 C134 H1343 109.5 no
H1342 C134 H1343 109.5 no
C182 C181 H1811 110.5 no
C182 C181 H1812 108.7 no
H1811 C181 H1812 109.5 no
C182 C181 H1813 109.2 no
H1811 C181 H1813 109.5 no
H1812 C181 H1813 109.5 no
C181 C182 C183 112.34(7) yes
C181 C182 H1821 108.7 no
C183 C182 H1821 110.1 no
C181 C182 H1822 108.3 no
C183 C182 H1822 107.9 no
H1821 C182 H1822 109.5 no
C182 C183 C184 114.93(7) yes
C182 C183 H1831 107.6 no
C184 C183 H1831 109.1 no
C182 C183 H1832 108.3 no
C184 C183 H1832 107.4 no
H1831 C183 H1832 109.5 no
C183 C184 C185 112.35(7) yes
C183 C184 H1841 109.7 no
C185 C184 H1841 110.1 no
C183 C184 H1842 107.9 no
C185 C184 H1842 107.3 no
H1841 C184 H1842 109.5 no
C184 C185 H1851 110.1 no
C184 C185 H1852 107.7 no
H1851 C185 H1852 109.5 no
C184 C185 H1853 110.6 no
H1851 C185 H1853 109.5 no
H1852 C185 H1853 109.5 no
C71 C713 H7131 109.5 no
C71 C713 H7132 109.5 no
H7131 C713 H7132 109.5 no
C71 C713 H7133 109.4 no
H7131 C713 H7133 109.5 no
H7132 C713 H7133 109.5 no

loop_
_geom_bond_atom_site_label_1
_geom_bond_atom_site_label_2
_geom_bond_distance
_geom_bond_publ_flag
Fe1 Si1 3.0759(12) yes
Fe1 Si2 3.1636(12) yes
Fe1 N1 2.091(2) yes
Fe1 N3 1.978(3) yes
Fe1 N6 1.906(3) yes
Fe1 Si1 3.0759(12) yes
Fe1 Si2 3.1636(12) yes
Fe1 N6 1.906(3) yes
Fe1 N101 2.162(13) yes
Fe1 N103 2.24(3) yes
Fe2 Si3 3.1019(12) yes
Fe2 Si4 3.0763(12) yes
Fe2 N7 2.055(3) yes
Fe2 N9 2.031(3) yes
Fe2 N12 1.911(3) yes
Si1 Si2 3.0120(16) yes
Si1 N6 1.711(3) yes
Si1 C35 1.875(5) yes
Si1 C36 1.860(5) yes
Si1 C37 1.872(4) yes
Si2 N6 1.729(3) yes
Si2 C38 1.873(5) yes
Si2 C39 1.878(4) yes
Si2 C40 1.858(5) yes
Si3 Si4 3.0441(16) yes
Si3 N12 1.722(3) yes
Si3 C75 1.862(4) yes
Si3 C76 1.881(4) yes
Si3 C77 1.879(5) yes
Si4 N12 1.715(3) yes
Si4 C78 1.885(6) yes
Si4 C79 1.858(5) yes
Si4 C80 1.850(8) yes
N1 N2 1.376(3) yes
N1 C1 1.350(3) yes
N2 C3 1.342(3) yes
N2 C8 1.430(3) yes
N3 C13 1.385(3) yes
N3 C19 1.395(3) yes
N4 N5 1.359(3) yes
N4 C18 1.429(3) yes
N4 C28 1.356(3) yes
N5 C30 1.338(3) yes
N7 N8 1.370(4) yes
N7 C41 1.333(5) yes
N8 C43 1.349(4) yes
N8 C48 1.418(5) yes
N9 C53 1.400(4) yes
N9 C59 1.396(4) yes
N10 N11 1.358(4) yes
N10 C58 1.416(4) yes
N10 C68 1.367(4) yes
N11 C70 1.326(5) yes
N101 N102 1.366(8) yes
N101 C101 1.351(8) yes
N102 C103 1.339(8) yes
N102 C108 1.420(9) yes
N103 C113 1.392(7) yes
N103 C119 1.391(7) yes
N104 N105 1.362(8) yes
N104 C118 1.440(9) yes
N104 C128 1.355(8) yes
N105 C130 1.343(8) yes
C1 C2 1.394(3) yes
C1 C4 1.506(3) yes
C2 C3 1.375(3) yes
C2 H21 0.950 no
C3 H31 0.950 no
C4 C5 1.527(4) yes
C4 C6 1.539(4) yes
C4 C7 1.529(4) yes
C5 H51 0.950 no
C5 H52 0.950 no
C5 H53 0.950 no
C6 H61 0.950 no
C6 H62 0.950 no
C6 H63 0.950 no
C7 H71 0.950 no
C7 H72 0.950 no
C7 H73 0.950 no
C8 C9 1.384(3) yes
C8 C13 1.390(3) yes
C9 C10 1.417(3) yes
C9 H91 0.950 no
C10 C11 1.394(4) yes
C10 C20 1.537(3) yes
C11 C12 1.398(3) yes
C11 H111 0.950 no
C12 C13 1.414(3) yes
C12 C14 1.443(3) yes
C14 C15 1.398(3) yes
C14 C19 1.412(3) yes
C15 C16 1.389(4) yes
C15 H151 0.950 no
C16 C17 1.410(4) yes
C16 C24 1.539(4) yes
C17 C18 1.381(4) yes
C17 H171 0.950 no
C18 C19 1.403(3) yes
C20 C21 1.517(4) yes
C20 C22 1.530(4) yes
C20 C23 1.535(4) yes
C21 H211 0.950 no
C21 H212 0.950 no
C21 H213 0.950 no
C22 H221 0.950 no
C22 H222 0.950 no
C22 H223 0.950 no
C23 H231 0.950 no
C23 H232 0.950 no
C23 H233 0.950 no
C24 C25 1.543(8) yes
C24 C26 1.543(7) yes
C24 C27 1.508(8) yes
C24 C125 1.561(14) yes
C24 C126 1.543(13) yes
C24 C127 1.482(13) yes
C24 C116 1.525(9) yes
C25 H251 0.950 no
C25 H252 0.950 no
C25 H253 0.950 no
C26 H261 0.950 no
C26 H262 0.950 no
C26 H263 0.950 no
C27 H271 0.950 no
C27 H272 0.950 no
C27 H273 0.950 no
C28 C29 1.365(4) yes
C28 H281 0.950 no
C29 C30 1.410(3) yes
C29 H291 0.950 no
C30 C31 1.513(3) yes
C31 C32 1.530(5) yes
C31 C33 1.509(5) yes
C31 C34 1.535(5) yes
C32 H321 0.950 no
C32 H322 0.950 no
C32 H323 0.950 no
C33 H331 0.950 no
C33 H332 0.950 no
C33 H333 0.950 no
C34 H341 0.950 no
C34 H342 0.950 no
C34 H343 0.950 no
C35 H351 0.952 no
C35 H352 0.951 no
C35 H353 0.959 no
C36 H361 0.950 no
C36 H362 0.950 no
C36 H363 0.950 no
C37 H371 0.950 no
C37 H372 0.950 no
C37 H373 0.950 no
C38 H381 0.950 no
C38 H382 0.950 no
C38 H383 0.950 no
C39 H391 0.950 no
C39 H392 0.950 no
C39 H393 0.950 no
C40 H401 0.950 no
C40 H402 0.950 no
C40 H403 0.950 no
C41 C42 1.399(5) yes
C41 C44 1.517(5) yes
C42 C43 1.365(5) yes
C42 H421 0.950 no
C43 H431 0.950 no
C44 C45 1.527(6) yes
C44 C46 1.538(6) yes
C44 C47 1.526(6) yes
C45 H451 0.950 no
C45 H452 0.950 no
C45 H453 0.950 no
C46 H461 0.950 no
C46 H462 0.950 no
C46 H463 0.950 no
C47 H471 0.950 no
C47 H472 0.950 no
C47 H473 0.950 no
C48 C49 1.389(5) yes
C48 C53 1.405(4) yes
C49 C50 1.411(5) yes
C49 H491 0.950 no
C50 C51 1.392(5) yes
C50 C60 1.539(5) yes
C51 C52 1.400(5) yes
C51 H511 0.950 no
C52 C53 1.389(5) yes
C52 C54 1.442(4) yes
C54 C55 1.399(5) yes
C54 C59 1.401(5) yes
C55 C56 1.388(5) yes
C55 H551 0.950 no
C56 C57 1.404(5) yes
C56 C64 1.530(5) yes
C57 C58 1.386(5) yes
C57 H571 0.950 no
C58 C59 1.411(5) yes
C60 C61 1.525(6) yes
C60 C62 1.522(6) yes
C60 C63 1.529(6) yes
C61 H611 0.950 no
C61 H612 0.950 no
C61 H613 0.950 no
C62 H621 0.950 no
C62 H622 0.950 no
C62 H623 0.950 no
C63 H631 0.950 no
C63 H632 0.950 no
C63 H633 0.950 no
C64 C65 1.535(5) yes
C64 C66 1.540(5) yes
C64 C67 1.528(5) yes
C65 H651 0.950 no
C65 H652 0.950 no
C65 H653 0.950 no
C66 H661 0.950 no
C66 H662 0.950 no
C66 H663 0.950 no
C67 H671 0.950 no
C67 H672 0.950 no
C67 H673 0.950 no
C68 C69 1.366(5) yes
C68 H681 0.950 no
C69 C70 1.407(5) yes
C69 H691 0.950 no
C70 C71 1.515(5) yes
C71 C73 1.530(6) yes
C71 C74 1.525(6) yes
C71 C713 1.517(6) yes
C73 H731 0.950 no
C73 H732 0.950 no
C73 H733 0.950 no
C74 H741 0.950 no
C74 H742 0.950 no
C74 H743 0.950 no
C75 H751 0.950 no
C75 H752 0.950 no
C75 H753 0.950 no
C76 H761 0.950 no
C76 H762 0.950 no
C76 H763 0.950 no
C77 H771 0.952 no
C77 H772 0.955 no
C77 H773 0.954 no
C78 H781 0.950 no
C78 H782 0.950 no
C78 H783 0.950 no
C79 H791 0.950 no
C79 H792 0.950 no
C79 H793 0.950 no
C80 H801 0.950 no
C80 H802 0.950 no
C80 H803 0.950 no
C81 C82 1.485(5) yes
C81 H811 0.950 no
C81 H812 0.950 no
C81 H813 0.950 no
C82 C83 1.501(5) yes
C82 H821 0.950 no
C82 H822 0.950 no
C83 C84 1.501(5) yes
C83 H831 0.950 no
C83 H832 0.950 no
C84 C85 1.496(6) yes
C84 H841 0.950 no
C84 H842 0.950 no
C85 H851 0.950 no
C85 H852 0.950 no
C85 H853 0.950 no
C86 C87 1.436(15) yes
C86 C91 1.405(8) yes
C86 H861 0.950 no
C87 C88 1.351(8) yes
C87 H871 0.950 no
C88 C89 1.344(13) yes
C88 H881 0.950 no
C89 C90 1.431(8) yes
C89 H891 0.950 no
C90 C91 1.385(14) yes
C90 H901 0.950 no
C91 H911 0.950 no
C92 C93 1.490(7) yes
C92 H921 0.950 no
C92 H922 0.950 no
C92 H923 0.950 no
C93 C94 1.490(7) yes
C93 H931 0.950 no
C93 H932 0.950 no
C94 C95 1.474(7) yes
C94 H941 0.950 no
C94 H942 0.950 no
C95 C96 1.473(7) yes
C95 H951 0.950 no
C95 H952 0.950 no
C96 H961 0.950 no
C96 H962 0.950 no
C96 H963 0.950 no
C101 C102 1.387(8) yes
C101 C104 1.498(7) yes
C102 C103 1.370(8) yes
C102 H1021 0.950 no
C103 H1031 0.950 no
C104 C105 1.519(10) yes
C104 C106 1.535(10) yes
C104 C107 1.522(10) yes
C105 H1051 0.950 no
C105 H1052 0.950 no
C105 H1053 0.950 no
C106 H1061 0.950 no
C106 H1062 0.950 no
C106 H1063 0.950 no
C107 H1071 0.950 no
C107 H1072 0.950 no
C107 H1073 0.950 no
C108 C109 1.388(8) yes
C108 C113 1.389(8) yes
C109 C110 1.416(8) yes
C109 H1091 0.950 no
C110 C111 1.395(8) yes
C110 C120 1.541(7) yes
C111 C112 1.404(8) yes
C111 H1111 0.950 no
C112 C113 1.410(5) yes
C112 C114 1.443(6) yes
C114 C115 1.385(8) yes
C114 C119 1.414(5) yes
C115 C116 1.387(8) yes
C115 H1151 0.950 no
C116 C117 1.410(8) yes
C117 C118 1.369(8) yes
C117 H1171 0.950 no
C118 C119 1.401(8) yes
C120 C121 1.518(10) yes
C120 C122 1.532(10) yes
C120 C123 1.530(10) yes
C121 H1211 0.950 no
C121 H1212 0.950 no
C121 H1213 0.950 no
C122 H1221 0.950 no
C122 H1222 0.950 no
C122 H1223 0.950 no
C123 H1231 0.950 no
C123 H1232 0.950 no
C123 H1233 0.950 no
C125 H1251 0.950 no
C125 H1252 0.950 no
C125 H1253 0.950 no
C126 H1261 0.950 no
C126 H1262 0.950 no
C126 H1263 0.950 no
C127 H1271 0.950 no
C127 H1272 0.950 no
C127 H1273 0.950 no
C128 C129 1.372(8) yes
C128 H1281 0.950 no
C129 C130 1.407(8) yes
C129 H1291 0.950 no
C130 C131 1.519(7) yes
C131 C132 1.537(10) yes
C131 C133 1.511(10) yes
C131 C134 1.534(10) yes
C132 H1321 0.950 no
C132 H1322 0.950 no
C132 H1323 0.950 no
C133 H1331 0.950 no
C133 H1332 0.950 no
C133 H1333 0.950 no
C134 H1341 0.950 no
C134 H1342 0.950 no
C134 H1343 0.950 no
C181 C182 1.491(7) yes
C181 H1811 0.950 no
C181 H1812 0.950 no
C181 H1813 0.950 no
C182 C183 1.495(7) yes
C182 H1821 0.950 no
C182 H1822 0.950 no
C183 C184 1.497(7) yes
C183 H1831 0.950 no
C183 H1832 0.950 no
C184 C185 1.492(7) yes
C184 H1841 0.950 no
C184 H1842 0.950 no
C185 H1851 0.950 no
C185 H1852 0.950 no
C185 H1853 0.950 no
C713 H7131 0.950 no
C713 H7132 0.950 no
C713 H7133 0.950 no

loop_
_geom_torsion_atom_site_label_1
_geom_torsion_atom_site_label_2
_geom_torsion_atom_site_label_3
_geom_torsion_atom_site_label_4
_geom_torsion
_geom_torsion_publ_flag
N3 Fe1 N1 N2 -33.4(2) no
N3 Fe1 N1 C1 132.3(3) no
N6 Fe1 N1 N2 119.9(2) no
N6 Fe1 N1 C1 -74.4(3) no
N1 Fe1 N3 C13 52.6(2) no
N1 Fe1 N3 C19 -175.9(3) no
N6 Fe1 N3 C13 -94.1(3) no
N6 Fe1 N3 C19 37.4(3) no
N1 Fe1 N6 Si1 -59.8(2) no
N1 Fe1 N6 Si2 128.29(17) no
N3 Fe1 N6 Si1 78.2(2) no
N3 Fe1 N6 Si2 -93.7(2) no
N12 Fe2 N9 C53 -72.4(3) no
N9 Fe2 N7 N8 -42.9(2) no
N9 Fe2 N7 C41 133.2(4) no
N12 Fe2 N7 N8 99.2(3) no
N12 Fe2 N7 C41 -84.8(4) no
N7 Fe2 N9 C53 63.2(2) no
N7 Fe2 N9 C59 179.0(3) no
N7 Fe2 N12 Si4 157.63(16) no
N12 Fe2 N9 C59 43.4(4) no
N7 Fe2 N12 Si3 -38.4(2) no
N9 Fe2 N12 Si3 84.8(2) no
N9 Fe2 N12 Si4 -79.2(2) no
C35 Si1 N6 Fe1 112.6(2) no
C37 Si1 N6 Si2 47.1(3) no
C36 Si1 N6 Fe1 -5.5(3) no
C36 Si1 N6 Si2 166.4(2) no
C35 Si1 N6 Si2 -75.6(3) no
C37 Si1 N6 Fe1 -124.7(2) no
C38 Si2 N6 Fe1 -41.6(3) no
C38 Si2 N6 Si1 146.9(2) no
C39 Si2 N6 Fe1 -159.8(2) no
C39 Si2 N6 Si1 28.7(3) no
C40 Si2 N6 Fe1 78.1(2) no
C40 Si2 N6 Si1 -93.3(3) no
C75 Si3 N12 Si4 87.6(3) no
C76 Si3 N12 Fe2 46.1(2) no
C75 Si3 N12 Fe2 -74.8(2) no
C77 Si3 N12 Si4 -33.8(3) no
C76 Si3 N12 Si4 -151.5(2) no
C77 Si3 N12 Fe2 163.7(2) no
C78 Si4 N12 Fe2 -125.0(3) no
C78 Si4 N12 Si3 72.3(3) no
C79 Si4 N12 Fe2 -8.6(3) no
C79 Si4 N12 Si3 -171.2(3) no
C80 Si4 N12 Fe2 113.5(3) no
C80 Si4 N12 Si3 -49.2(4) no
Fe1 N1 N2 C3 168.8(2) no
C1 N1 N2 C8 -173.9(3) no
Fe1 N1 N2 C8 -4.6(4) no
C1 N1 N2 C3 -0.5(3) no
Fe1 N1 C1 C2 -167.1(2) no
Fe1 N1 C1 C4 8.7(4) no
N2 N1 C1 C2 0.0(3) no
N2 N1 C1 C4 175.8(2) no
N1 N2 C3 C2 0.8(4) no
C8 N2 C3 C2 173.7(3) no
N1 N2 C8 C9 -152.0(3) no
C3 N2 C8 C9 35.9(5) no
C3 N2 C8 C13 -137.9(3) no
N1 N2 C8 C13 34.2(4) no
Fe1 N3 C13 C8 -44.1(4) no
Fe1 N3 C13 C12 140.1(2) no
C19 N3 C13 C12 -4.0(3) no
Fe1 N3 C19 C14 -130.6(2) no
C19 N3 C13 C8 171.9(3) no
Fe1 N3 C19 C18 55.0(4) no
C13 N3 C19 C14 2.9(3) no
C13 N3 C19 C18 -171.5(3) no
C18 N4 N5 C30 -175.4(3) no
C28 N4 N5 C30 -2.1(4) no
N5 N4 C18 C17 30.6(4) no
N5 N4 C18 C19 -153.3(3) no
N5 N4 C28 C29 1.7(4) no
C18 N4 C28 C29 174.4(3) no
C28 N4 C18 C19 34.6(5) no
C28 N4 C18 C17 -141.7(3) no
N4 N5 C30 C31 179.7(3) no
N4 N5 C30 C29 1.7(4) no
N8 N7 C41 C42 -0.4(4) no
Fe2 N7 C41 C42 -176.8(3) no
Fe2 N7 C41 C44 4.7(6) no
Fe2 N7 N8 C43 177.0(2) no
Fe2 N7 N8 C48 -2.0(4) no
C41 N7 N8 C43 -0.2(4) no
C41 N7 N8 C48 -179.2(3) no
N8 N7 C41 C44 -178.9(3) no
C43 N8 C48 C49 38.8(5) no
C43 N8 C48 C53 -141.9(4) no
N7 N8 C48 C53 36.8(5) no
N7 N8 C43 C42 0.7(4) no
C48 N8 C43 C42 179.6(3) no
N7 N8 C48 C49 -142.5(3) no
Fe2 N9 C59 C58 71.7(4) no
C53 N9 C59 C54 1.7(4) no
C53 N9 C59 C58 -173.7(3) no
Fe2 N9 C53 C48 -53.9(4) no
Fe2 N9 C53 C52 128.4(3) no
C59 N9 C53 C48 174.8(3) no
C59 N9 C53 C52 -3.0(4) no
Fe2 N9 C59 C54 -112.9(3) no
C68 N10 C58 C57 -155.0(3) no
C68 N10 C58 C59 25.5(5) no
N11 N10 C68 C69 0.9(4) no
C58 N10 N11 C70 -177.5(3) no
C68 N10 N11 C70 -0.7(4) no
N11 N10 C58 C57 21.3(5) no
N11 N10 C58 C59 -158.3(3) no
C58 N10 C68 C69 177.4(3) no
N10 N11 C70 C69 0.2(4) no
N10 N11 C70 C71 -178.1(3) no
N1 C1 C2 C3 0.5(4) no
C4 C1 C2 C3 -174.8(3) no
N1 C1 C4 C5 64.4(3) no
N1 C1 C4 C6 -175.4(3) no
N1 C1 C4 C7 -57.3(3) no
C2 C1 C4 C5 -120.8(3) no
C2 C1 C4 C6 -0.6(4) no
C2 C1 C4 C7 117.6(3) no
C1 C2 C3 N2 -0.8(4) no
N2 C8 C9 C10 -172.9(3) no
N2 C8 C13 N3 -6.7(5) no
N2 C8 C13 C12 169.0(3) no
C9 C8 C13 N3 179.6(3) no
C9 C8 C13 C12 -4.7(4) no
C13 C8 C9 C10 0.9(4) no
C8 C9 C10 C20 -178.7(3) no
C8 C9 C10 C11 3.2(4) no
C9 C10 C11 C12 -3.4(4) no
C20 C10 C11 C12 178.4(3) no
C9 C10 C20 C21 7.2(4) no
C9 C10 C20 C22 -113.3(3) no
C9 C10 C20 C23 126.8(3) no
C11 C10 C20 C21 -174.7(3) no
C11 C10 C20 C22 64.8(3) no
C11 C10 C20 C23 -55.1(3) no
C10 C11 C12 C14 175.9(3) no
C10 C11 C12 C13 -0.4(5) no
C14 C12 C13 N3 3.5(3) no
C14 C12 C13 C8 -172.8(3) no
C11 C12 C13 C8 4.5(4) no
C11 C12 C14 C19 -178.2(3) no
C13 C12 C14 C15 174.8(3) no
C11 C12 C14 C15 -1.9(6) no
C11 C12 C13 N3 -179.2(3) no
C13 C12 C14 C19 -1.5(3) no
C12 C14 C15 C16 -175.6(3) no
C19 C14 C15 C16 0.2(5) no
C12 C14 C19 N3 -0.9(3) no
C12 C14 C19 C18 174.1(3) no
C15 C14 C19 N3 -177.7(3) no
C15 C14 C19 C18 -2.7(5) no
C14 C15 C16 C24 177.0(3) no
C14 C15 C16 C17 0.9(5) no
C24 C16 C17 C18 -175.6(3) no
C15 C16 C24 C25 -114.1(5) no
C15 C16 C17 C18 0.6(5) no
C15 C16 C24 C27 125.0(4) no
C17 C16 C24 C25 61.9(5) no
C15 C16 C24 C26 3.4(6) no
C17 C16 C24 C26 179.5(4) no
C17 C16 C24 C27 -59.0(5) no
C16 C17 C18 N4 173.2(3) no
C16 C17 C18 C19 -3.1(5) no
N4 C18 C19 N3 1.8(5) no
N4 C18 C19 C14 -172.2(3) no
C17 C18 C19 N3 178.1(3) no
C17 C18 C19 C14 4.1(4) no
N4 C28 C29 C30 -0.5(4) no
C28 C29 C30 C31 -178.6(3) no
C28 C29 C30 N5 -0.8(4) no
N5 C30 C31 C34 -82.4(4) no
N5 C30 C31 C33 40.1(4) no
C29 C30 C31 C34 95.2(4) no
C29 C30 C31 C32 -22.4(4) no
C29 C30 C31 C33 -142.2(3) no
N5 C30 C31 C32 159.9(3) no
N7 C41 C42 C43 0.9(4) no
C44 C41 C42 C43 179.3(4) no
N7 C41 C44 C45 -2.5(5) no
N7 C41 C44 C46 -122.4(4) no
N7 C41 C44 C47 117.9(4) no
C42 C41 C44 C45 179.3(4) no
C42 C41 C44 C46 59.4(6) no
C42 C41 C44 C47 -60.4(5) no
C41 C42 C43 N8 -1.0(4) no
N8 C48 C49 C50 -178.9(3) no
C53 C48 C49 C50 1.8(5) no
N8 C48 C53 N9 -2.4(5) no
N8 C48 C53 C52 175.2(3) no
C49 C48 C53 N9 177.0(3) no
C49 C48 C53 C52 -5.4(5) no
C48 C49 C50 C51 1.7(5) no
C48 C49 C50 C60 -173.9(3) no
C49 C50 C51 C52 -1.5(5) no
C60 C50 C51 C52 173.8(3) no
C49 C50 C60 C61 -57.8(5) no
C49 C50 C60 C62 60.5(4) no
C49 C50 C60 C63 179.9(3) no
C51 C50 C60 C61 126.9(4) no
C51 C50 C60 C62 -114.8(4) no
C51 C50 C60 C63 4.6(5) no
C50 C51 C52 C53 -2.1(5) no
C50 C51 C52 C54 178.6(3) no
C51 C52 C53 N9 -176.4(3) no
C51 C52 C53 C48 5.7(5) no
C54 C52 C53 N9 3.1(4) no
C54 C52 C53 C48 -174.9(3) no
C51 C52 C54 C55 -3.0(7) no
C51 C52 C54 C59 177.5(4) no
C53 C52 C54 C55 177.7(4) no
C53 C52 C54 C59 -1.8(4) no
C52 C54 C55 C56 -177.5(3) no
C59 C54 C55 C56 2.0(5) no
C52 C54 C59 N9 0.1(4) no
C52 C54 C59 C58 175.9(3) no
C55 C54 C59 N9 -179.5(3) no
C55 C54 C59 C58 -3.7(5) no
C54 C55 C56 C57 0.0(5) no
C54 C55 C56 C64 176.0(3) no
C55 C56 C57 C58 -0.2(5) no
C64 C56 C57 C58 -176.4(3) no
C55 C56 C64 C65 -107.5(4) no
C55 C56 C64 C66 132.2(4) no
C55 C56 C64 C67 12.8(5) no
C57 C56 C64 C65 68.5(4) no
C57 C56 C64 C66 -51.8(4) no
C57 C56 C64 C67 -171.2(3) no
C56 C57 C58 N10 179.0(3) no
C56 C57 C58 C59 -1.5(5) no
N10 C58 C59 N9 -2.0(5) no
N10 C58 C59 C54 -177.1(3) no
C57 C58 C59 N9 178.5(3) no
C57 C58 C59 C54 3.4(5) no
N10 C68 C69 C70 -0.8(4) no
C68 C69 C70 N11 0.4(4) no
C68 C69 C70 C71 178.4(4) no
N11 C70 C71 C73 -142.6(4) no
N11 C70 C71 C74 97.4(4) no
N11 C70 C71 C713 -21.6(5) no
C69 C70 C71 C73 39.5(5) no
C69 C70 C71 C74 -80.5(5) no
C69 C70 C71 C713 160.5(4) no
C81 C82 C83 C84 174.9(5) no
C82 C83 C84 C85 -168.5(6) no
C91 C86 C87 C88 0.5(14) no
C87 C86 C91 C90 -3.4(15) no
C86 C87 C88 C89 0.0(14) no
C87 C88 C89 C90 2.3(16) no
C88 C89 C90 C91 -4.3(15) no
C89 C90 C91 C86 4.6(13) no
